data_4112184
loop_
_publ_author_name
'F. Albert Cotton'
'Peng Lei'
'Chun Lin'
'Carlos A. Murillo'
'Xiaoping Wang'
'Shu-Yan Yu'
'Zhong-Xing Zhang'

_publ_section_title
;
 A Calix[4]arene Carceplex with Four Rh24+ Fasteners
;
_journal_name_full 'Journal of the American Chemical Society'
_journal_page_first 1518
_journal_page_last 1525
_journal_paper_doi 10.1021/ja0396899
_journal_volume 126
_journal_year 2004
_chemical_formula_sum 'C220 H245 B F4 N19 O45.5 Rh8'
_chemical_formula_weight 4793.44
_chemical_name_common
;
{NEt4[cis-(DAniF)2Rh2]4[calix[4]arene(CO2)4]2(MeCN)2(H2O)2}(BF4),3.5H2O
;
_chemical_name_systematic
; 
 ? 
;
_space_group_IT_number 2
_symmetry_cell_setting triclinic
_symmetry_space_group_name_Hall '-P 1'
_symmetry_space_group_name_H-M 'P -1'
_atom_sites_solution_hydrogens geom
_atom_sites_solution_primary direct
_atom_sites_solution_secondary difmap
_audit_creation_method SHELXL-97
_cell_angle_alpha 75.223(7)
_cell_angle_beta 67.977(7)
_cell_angle_gamma 66.997(7)
_cell_formula_units_Z 2
_cell_length_a 20.257(9)
_cell_length_b 24.161(10)
_cell_length_c 26.445(11)
_cell_measurement_reflns_used 6599
_cell_measurement_temperature 173(2)
_cell_measurement_theta_max 22.47
_cell_measurement_theta_min 2.24
_cell_volume 10955(8)
_computing_cell_refinement SAINT
_computing_data_collection SMART
_computing_data_reduction SAINT
_computing_structure_refinement 'SHELXL-97 (Sheldrick, 1997)'
_computing_structure_solution 'SHELXS-97 (Sheldrick, 1990)'
_diffrn_ambient_temperature 173(2)
_diffrn_measured_fraction_theta_full 0.984
_diffrn_measured_fraction_theta_max 0.984
_diffrn_measurement_device_type 'Bruker SMART 1000 CCD'
_diffrn_measurement_method '\w scans'
_diffrn_radiation_monochromator graphite
_diffrn_radiation_source 'fine-focus sealed tube'
_diffrn_radiation_type MoK\a
_diffrn_radiation_wavelength 0.71073
_diffrn_reflns_av_R_equivalents 0.0529
_diffrn_reflns_av_sigmaI/netI 0.1006
_diffrn_reflns_limit_h_max 17
_diffrn_reflns_limit_h_min -21
_diffrn_reflns_limit_k_max 25
_diffrn_reflns_limit_k_min -26
_diffrn_reflns_limit_l_max 28
_diffrn_reflns_limit_l_min -28
_diffrn_reflns_number 53087
_diffrn_reflns_theta_full 22.52
_diffrn_reflns_theta_max 22.52
_diffrn_reflns_theta_min 1.62
_diffrn_standards_number 0
_exptl_absorpt_coefficient_mu 0.669
_exptl_absorpt_correction_T_max 0.9546
_exptl_absorpt_correction_T_min 0.7946
_exptl_absorpt_correction_type multi-scan
_exptl_absorpt_process_details SADABS
_exptl_crystal_colour green
_exptl_crystal_density_diffrn 1.453
_exptl_crystal_description plate
_exptl_crystal_F_000 4926
_exptl_crystal_size_max 0.36
_exptl_crystal_size_mid 0.21
_exptl_crystal_size_min 0.07
_refine_diff_density_max 2.085
_refine_diff_density_min -1.315
_refine_diff_density_rms 0.150
_refine_ls_extinction_method none
_refine_ls_goodness_of_fit_ref 1.182
_refine_ls_hydrogen_treatment mixed
_refine_ls_matrix_type full
_refine_ls_number_parameters 2038
_refine_ls_number_reflns 28249
_refine_ls_number_restraints 225
_refine_ls_restrained_S_all 1.182
_refine_ls_R_factor_all 0.1630
_refine_ls_R_factor_gt 0.0824
_refine_ls_shift/su_max 0.009
_refine_ls_shift/su_mean 0.000
_refine_ls_structure_factor_coef Fsqd
_refine_ls_weighting_details 'calc w=1/[\s^2^(Fo^2^)+(0.0600P)^2^+97.0000P] where P=(Fo^2^+2Fc^2^)/3'
_refine_ls_weighting_scheme calc
_refine_ls_wR_factor_gt 0.1834
_refine_ls_wR_factor_ref 0.2340
_reflns_number_gt 15798
_reflns_number_total 28249
_reflns_threshold_expression >2sigma(I)
_cod_data_source_file ja0396899si20031206_035237_2.cif
_cod_data_source_block 1b
_cod_original_formula_sum 'C220 H245 B F4 N19 O45.50 Rh8'
_cod_database_code 4112184

loop_
_symmetry_equiv_pos_as_xyz
'x, y, z'
'-x, -y, -z'

loop_
_atom_site_label
_atom_site_type_symbol
_atom_site_fract_x
_atom_site_fract_y
_atom_site_fract_z
_atom_site_U_iso_or_equiv
_atom_site_adp_type
_atom_site_occupancy
_atom_site_symmetry_multiplicity
_atom_site_calc_flag
_atom_site_refinement_flags
_atom_site_disorder_assembly
_atom_site_disorder_group
Rh1 Rh 1.06380(6) 0.96159(4) 0.22919(4) 0.0343(3) Uani 1 1 d . . .
Rh2 Rh 0.99141(6) 0.89326(4) 0.26123(4) 0.0335(3) Uani 1 1 d . . .
Rh3 Rh 0.80593(6) 0.83535(5) 0.00226(4) 0.0465(3) Uani 1 1 d . . .
Rh4 Rh 0.83152(6) 0.80438(5) 0.08902(4) 0.0482(3) Uani 1 1 d . . .
Rh5 Rh 0.71133(6) 0.23698(4) 0.43328(4) 0.0446(3) Uani 1 1 d . . .
Rh6 Rh 0.59206(6) 0.21774(4) 0.46796(4) 0.0467(3) Uani 1 1 d . . .
Rh7 Rh 0.7979(5) 0.5789(4) 0.4014(3) 0.0454(12) Uani 0.50 1 d PDU A 1
Rh8 Rh 0.8627(5) 0.4768(4) 0.3782(4) 0.0496(13) Uani 0.50 1 d PDU A 1
O71 O 0.7420(9) 0.5427(6) 0.4769(6) 0.043(3) Uiso 0.50 1 d PD A 1
O72 O 0.7204(9) 0.5865(7) 0.3655(7) 0.035(3) Uiso 0.50 1 d PD . 1
O81 O 0.8149(11) 0.4463(7) 0.4610(5) 0.043(3) Uiso 0.50 1 d PD A 1
O82 O 0.7681(8) 0.4860(7) 0.3572(7) 0.038(3) Uiso 0.50 1 d PD . 1
N71 N 0.8780(10) 0.5680(10) 0.4337(9) 0.048(4) Uiso 0.50 1 d PD A 1
N72 N 0.8610(13) 0.6036(8) 0.3255(6) 0.042(3) Uiso 0.50 1 d PD A 1
N81 N 0.9519(11) 0.4797(12) 0.3924(11) 0.054(4) Uiso 0.50 1 d PD A 1
N82 N 0.9022(14) 0.5103(9) 0.2995(6) 0.047(4) Uiso 0.50 1 d PD A 1
C61 C 0.7668(13) 0.4857(5) 0.4935(5) 0.035(4) Uiso 0.50 1 d PD A 1
C81 C 0.2777(15) 0.4603(8) 0.6494(12) 0.040(5) Uiso 0.50 1 d PD . 1
C107 C 0.9442(14) 0.5245(10) 0.4173(13) 0.052(5) Uiso 0.50 1 d PD A 1
H107 H 0.9870 0.5255 0.4235 0.063 Uiso 0.50 1 calc PR A 1
C108 C 0.8910(7) 0.5691(8) 0.2854(8) 0.044(4) Uiso 0.50 1 d PD A 1
H108 H 0.9039 0.5860 0.2479 0.053 Uiso 0.50 1 calc PR A 1
C95 C 0.6211(7) 0.5420(8) 0.6829(8) 0.088(19) Uiso 0.50 1 d PRD A 1
H95A H 0.6276 0.5237 0.7195 0.106 Uiso 0.50 1 calc PR A 1
H95B H 0.6380 0.5778 0.6718 0.106 Uiso 0.50 1 calc PR A 1
C62 C 0.7349(12) 0.4677(7) 0.5512(4) 0.033(4) Uiso 0.50 1 d PGD A 1
C63 C 0.6976(10) 0.5124(5) 0.5860(6) 0.033(4) Uiso 0.50 1 d PGD A 1
H63 H 0.6866 0.5539 0.5711 0.040 Uiso 0.50 1 calc PR A 1
C64 C 0.6765(10) 0.4962(6) 0.6427(5) 0.029(4) Uiso 0.50 1 d PGD A 1
C65 C 0.6926(11) 0.4354(7) 0.6645(4) 0.040(4) Uiso 0.50 1 d PGD A 1
C66 C 0.7298(12) 0.3907(5) 0.6297(6) 0.035(4) Uiso 0.50 1 d PGD A 1
C67 C 0.7510(12) 0.4069(6) 0.5730(6) 0.037(4) Uiso 0.50 1 d PGD A 1
H67 H 0.7764 0.3764 0.5492 0.045 Uiso 0.50 1 calc PR A 1
O6 O 0.6851(10) 0.4184(8) 0.7195(6) 0.042(3) Uiso 0.50 1 d PD A 1
C68 C 0.753(2) 0.4174(19) 0.7323(15) 0.092(9) Uiso 0.50 1 d PD A 1
H68A H 0.7960 0.3803 0.7212 0.111 Uiso 0.50 1 calc PR A 1
H68B H 0.7684 0.4530 0.7116 0.111 Uiso 0.50 1 calc PR A 1
C69 C 0.736(3) 0.418(2) 0.782(2) 0.157(15) Uiso 0.50 1 d PD A 1
H69A H 0.6952 0.4003 0.8027 0.188 Uiso 0.50 1 calc PR A 1
H69B H 0.7183 0.4602 0.7904 0.188 Uiso 0.50 1 calc PR A 1
C70 C 0.815(3) 0.377(3) 0.797(2) 0.161(16) Uiso 0.50 1 d PD A 1
H70A H 0.8334 0.3367 0.7854 0.241 Uiso 0.50 1 calc PR A 1
H70B H 0.8046 0.3722 0.8372 0.241 Uiso 0.50 1 calc PR A 1
H70C H 0.8527 0.3970 0.7786 0.241 Uiso 0.50 1 calc PR A 1
N5 N 0.8104(6) 0.2668(4) 0.4053(4) 0.039(2) Uiso 0.50 1 d P B 1
C1N5 C 0.8800(17) 0.2460(13) 0.3843(12) 0.059(8) Uiso 0.50 1 d P B 1
C2N5 C 0.9222(19) 0.2845(15) 0.3755(13) 0.077(10) Uiso 0.50 1 d P B 1
O80 O 0.9064(13) 0.3760(10) 0.3621(9) 0.041(3) Uiso 0.336(11) 1 d P A 1
O2SB O 0.8550(14) 0.3119(11) 0.4699(10) 0.104(8) Uiso 0.50 1 d P C 1
O3S O 1.0086(17) 0.2446(14) 0.4227(12) 0.135(10) Uiso 0.50 1 d P D 1
O8B O 0.7045(7) 0.6717(5) 0.4482(5) 0.041(3) Uiso 0.664(11) 1 d P A 2
N5B N 0.8104(6) 0.2668(4) 0.4053(4) 0.039(2) Uiso 0.50 1 d PD B 2
C3N5 C 0.805(2) 0.3164(11) 0.4091(15) 0.093(11) Uiso 0.50 1 d PD B 2
C4N5 C 0.8660(15) 0.3397(11) 0.3928(10) 0.047(7) Uiso 0.50 1 d P B 2
O3SB O 0.9610(13) 0.1887(10) 0.3658(9) 0.090(7) Uiso 0.50 1 d P E 2
O2SA O 0.8002(13) 0.3718(10) 0.3269(9) 0.092(7) Uiso 0.50 1 d P F 2
Rh7B Rh 0.7782(5) 0.5855(4) 0.4155(3) 0.0454(12) Uani 0.50 1 d PD A 2
Rh8B Rh 0.8438(5) 0.4841(4) 0.3907(4) 0.0496(13) Uani 0.50 1 d PD A 2
O71B O 0.7182(9) 0.5490(6) 0.4890(6) 0.043(3) Uiso 0.50 1 d PD A 2
O72B O 0.7005(9) 0.5901(7) 0.3811(7) 0.035(3) Uiso 0.50 1 d PD . 2
O81B O 0.7981(11) 0.4556(7) 0.4746(5) 0.043(3) Uiso 0.50 1 d PD A 2
O82B O 0.7467(8) 0.4909(7) 0.3744(7) 0.038(3) Uiso 0.50 1 d PD . 2
N71B N 0.8572(11) 0.5740(11) 0.4491(9) 0.048(4) Uiso 0.50 1 d PD A 2
N72B N 0.8422(13) 0.6140(9) 0.3417(7) 0.042(3) Uiso 0.50 1 d PD A 2
N81B N 0.9323(11) 0.4866(12) 0.4062(11) 0.054(4) Uiso 0.50 1 d PD A 2
N82B N 0.8787(14) 0.5198(9) 0.3121(6) 0.047(4) Uiso 0.50 1 d PD A 2
C61B C 0.7431(11) 0.4924(5) 0.5067(5) 0.035(4) Uiso 0.50 1 d PD A 2
C81B C 0.2947(16) 0.4552(8) 0.6379(11) 0.040(5) Uiso 0.50 1 d PD . 2
C07B C 0.9238(14) 0.5312(11) 0.4318(13) 0.052(5) Uiso 0.50 1 d PD A 2
H07B H 0.9664 0.5325 0.4379 0.063 Uiso 0.50 1 calc PR A 2
C08B C 0.8756(15) 0.5771(9) 0.3034(9) 0.044(4) Uiso 0.50 1 d PD A 2
H08B H 0.8990 0.5928 0.2672 0.053 Uiso 0.50 1 calc PR A 2
C95B C 0.6160(7) 0.5462(8) 0.6925(10) 0.024(8) Uiso 0.50 1 d PD A 2
H95C H 0.6185 0.5321 0.7305 0.029 Uiso 0.50 1 calc PR A 2
H95D H 0.6375 0.5795 0.6763 0.029 Uiso 0.50 1 calc PR A 2
C62B C 0.7200(14) 0.4713(7) 0.5651(5) 0.033(4) Uiso 0.50 1 d PD A 2
C63B C 0.6758(13) 0.5139(6) 0.6016(6) 0.033(4) Uiso 0.50 1 d PD A 2
H63B H 0.6595 0.5558 0.5881 0.040 Uiso 0.50 1 calc PR A 2
C64B C 0.6554(12) 0.4952(7) 0.6579(5) 0.029(4) Uiso 0.50 1 d PD A 2
C65B C 0.6771(15) 0.4337(7) 0.6771(5) 0.040(4) Uiso 0.50 1 d PD A 2
C66B C 0.7110(15) 0.3910(6) 0.6404(6) 0.035(4) Uiso 0.50 1 d PD A 2
C67B C 0.7348(15) 0.4098(7) 0.5842(6) 0.037(4) Uiso 0.50 1 d PD A 2
H67B H 0.7612 0.3807 0.5590 0.045 Uiso 0.50 1 calc PR A 2
O6B O 0.6570(10) 0.4161(8) 0.7328(6) 0.042(3) Uiso 0.50 1 d PD A 2
C68B C 0.719(2) 0.4030(19) 0.7514(18) 0.092(9) Uiso 0.50 1 d PD A 2
H68C H 0.7652 0.3932 0.7194 0.111 Uiso 0.50 1 calc PR A 2
H68D H 0.7150 0.4409 0.7621 0.111 Uiso 0.50 1 calc PR A 2
C69B C 0.730(3) 0.363(2) 0.790(2) 0.157(15) Uiso 0.50 1 d PD A 2
H69C H 0.7633 0.3240 0.7744 0.188 Uiso 0.50 1 calc PR A 2
H69D H 0.6815 0.3573 0.8136 0.188 Uiso 0.50 1 calc PR A 2
C70B C 0.770(3) 0.378(3) 0.826(2) 0.161(16) Uiso 0.50 1 d PD A 2
H70D H 0.8037 0.3402 0.8397 0.241 Uiso 0.50 1 calc PR A 2
H70E H 0.7302 0.3976 0.8578 0.241 Uiso 0.50 1 calc PR A 2
H70F H 0.7981 0.4050 0.8035 0.241 Uiso 0.50 1 calc PR A 2
O10 O 1.1141(5) 1.0391(4) 0.1869(3) 0.052(2) Uani 1 1 d . . .
O2 O 0.5894(5) 1.1697(4) 0.1139(3) 0.048(2) Uani 1 1 d . . .
O3 O 0.6617(5) 1.2077(4) 0.1799(3) 0.051(2) Uani 1 1 d D . .
O4 O 0.7262(5) 1.3084(3) 0.0773(3) 0.050(2) Uani 1 1 d . . .
O5 O 0.5077(6) 0.4991(4) 0.7742(4) 0.071(3) Uani 1 1 d . A .
O7 O 0.5999(5) 0.3133(4) 0.7481(4) 0.053(2) Uani 1 1 d D . .
O11 O 0.8950(5) 1.0706(4) -0.1535(3) 0.042(2) Uani 1 1 d . . .
O12 O 0.9719(5) 1.0253(3) 0.2089(3) 0.035(2) Uani 1 1 d . . .
O21 O 0.9435(5) 1.1463(3) -0.1898(3) 0.040(2) Uani 1 1 d . . .
O22 O 0.9107(4) 0.9591(3) 0.2272(3) 0.0351(19) Uani 1 1 d . . .
O31 O 1.0781(5) 1.1811(4) 0.0336(3) 0.046(2) Uani 1 1 d . . .
O32 O 0.7871(5) 0.9235(4) 0.0139(3) 0.044(2) Uani 1 1 d . . .
O41 O 1.0657(5) 1.1837(3) -0.0485(3) 0.043(2) Uani 1 1 d . . .
O42 O 0.7828(5) 0.8950(4) 0.1031(3) 0.044(2) Uani 1 1 d . . .
O51 O 0.3411(6) 0.6841(4) 0.6092(3) 0.050(2) Uani 1 1 d . . .
O52 O 0.6785(5) 0.2770(4) 0.5025(3) 0.044(2) Uani 1 1 d . B .
O61 O 0.4534(5) 0.6986(4) 0.5732(4) 0.052(2) Uani 1 1 d . . .
O62 O 0.5709(5) 0.2529(3) 0.5384(3) 0.042(2) Uani 1 1 d . . .
O111 O 1.4286(7) 0.9296(7) 0.1921(6) 0.129(5) Uani 1 1 d . . .
O121 O 1.2205(6) 1.0082(5) 0.3950(4) 0.076(3) Uani 1 1 d . . .
O221 O 0.6693(5) 0.9020(4) 0.4821(4) 0.060(3) Uani 1 1 d . L .
O311 O 0.7843(9) 0.6480(7) -0.1520(6) 0.147 Uiso 1 1 d D . .
O321 O 0.4657(7) 0.9439(7) -0.0517(5) 0.104(4) Uani 1 1 d . . .
O421 O 0.6285(6) 0.7371(4) 0.3503(4) 0.068(3) Uani 1 1 d . N .
O511 O 1.0111(6) 0.1699(4) 0.2006(4) 0.069(3) Uani 1 1 d . . .
O521 O 1.0265(11) 0.1199(9) 0.5073(8) 0.076(7) Uiso 0.50 1 d PD B 1
C527 C 1.1093(10) 0.0879(17) 0.4847(16) 0.110(14) Uiso 0.50 1 d PD B 1
H52E H 1.1366 0.0993 0.5020 0.164 Uiso 0.50 1 calc PR B 1
H52F H 1.1261 0.0996 0.4449 0.164 Uiso 0.50 1 calc PR B 1
H52G H 1.1195 0.0440 0.4925 0.164 Uiso 0.50 1 calc PR B 1
O611 O 0.4307(15) 0.1182(11) 0.3348(11) 0.097(8) Uiso 0.50 1 d PD B 1
C617 C 0.358(2) 0.1643(17) 0.3385(19) 0.114(16) Uiso 0.50 1 d PD B 1
H61E H 0.3286 0.1506 0.3256 0.171 Uiso 0.50 1 calc PR B 1
H61F H 0.3656 0.2017 0.3156 0.171 Uiso 0.50 1 calc PR B 1
H61G H 0.3320 0.1720 0.3768 0.171 Uiso 0.50 1 calc PR B 1
O52B O 1.0514(10) 0.0771(8) 0.4862(7) 0.061(5) Uiso 0.50 1 d PD B 2
C57B C 1.065(2) 0.1158(15) 0.5106(14) 0.080(11) Uiso 0.50 1 d PD B 2
H57B H 1.1175 0.0991 0.5111 0.120 Uiso 0.50 1 calc PR B 2
H57C H 1.0310 0.1190 0.5483 0.120 Uiso 0.50 1 calc PR B 2
H57D H 1.0566 0.1562 0.4891 0.120 Uiso 0.50 1 calc PR B 2
O61B O 0.3913(15) 0.1522(15) 0.3507(12) 0.109(9) Uiso 0.50 1 d PD B 2
C6B C 0.400(3) 0.1160(19) 0.3119(17) 0.127(16) Uiso 0.50 1 d PD B 2
H6BA H 0.3507 0.1212 0.3101 0.190 Uiso 0.50 1 calc PR B 2
H6BB H 0.4250 0.0733 0.3234 0.190 Uiso 0.50 1 calc PR B 2
H6BC H 0.4313 0.1287 0.2755 0.190 Uiso 0.50 1 calc PR B 2
O621 O 0.4314(7) 0.0368(5) 0.6636(5) 0.091(4) Uani 1 1 d . B .
O711 O 0.7937(8) 0.7441(8) 0.5768(5) 0.135(6) Uani 1 1 d . . .
O721 O 0.8889(7) 0.8359(4) 0.2547(4) 0.077(3) Uani 1 1 d . . .
O811 O 1.2440(9) 0.3632(7) 0.2830(7) 0.147(6) Uani 1 1 d . . .
N3 N 0.7922(6) 0.8649(4) -0.0787(4) 0.044(3) Uani 1 1 d . . .
N11 N 1.1511(6) 0.8940(4) 0.2507(4) 0.042(3) Uani 1 1 d . . .
N12 N 1.0250(6) 0.9834(4) 0.3065(4) 0.033(2) Uani 1 1 d . . .
N21 N 1.0726(5) 0.8354(4) 0.2943(4) 0.031(2) Uani 1 1 d D . .
N22 N 0.9357(5) 0.9348(4) 0.3303(4) 0.033(2) Uani 1 1 d . . .
N31 N 0.8275(8) 0.7467(5) -0.0012(5) 0.064(4) Uani 1 1 d . . .
N32 N 0.6958(7) 0.8473(5) 0.0452(5) 0.060(3) Uani 1 1 d . . .
N41 N 0.8797(6) 0.7169(5) 0.0705(4) 0.053(3) Uani 1 1 d . . .
N42 N 0.7270(7) 0.7978(5) 0.1248(4) 0.054(3) Uani 1 1 d . . .
N51 N 0.7375(7) 0.1963(4) 0.3670(4) 0.046(3) Uani 1 1 d . B .
N52 N 0.7542(6) 0.1566(4) 0.4764(4) 0.041(3) Uani 1 1 d . B .
N61 N 0.6203(7) 0.1836(4) 0.3980(5) 0.051(3) Uani 1 1 d . . .
N62 N 0.6421(6) 0.1361(4) 0.5049(4) 0.045(3) Uani 1 1 d . . .
C1 C 0.8985(7) 1.1229(5) -0.1547(5) 0.038(3) Uani 1 1 d . . .
C2 C 0.8387(7) 1.1569(5) -0.1075(5) 0.038(3) Uani 1 1 d . . .
C3 C 0.8443(6) 1.2076(5) -0.0965(4) 0.032(3) Uani 1 1 d . . .
H3A H 0.8870 1.2200 -0.1174 0.038 Uiso 1 1 calc R . .
C4 C 0.7880(7) 1.2404(5) -0.0552(5) 0.035(3) Uani 1 1 d . . .
C5 C 0.7248(7) 1.2224(5) -0.0260(5) 0.036(3) Uani 1 1 d . G .
C6 C 0.7170(7) 1.1722(5) -0.0350(5) 0.036(3) Uani 1 1 d . . .
C7 C 0.7750(7) 1.1394(5) -0.0765(5) 0.037(3) Uani 1 1 d . . .
H7A H 0.7711 1.1045 -0.0838 0.045 Uiso 1 1 calc R . .
O1 O 0.6679(5) 1.2554(4) 0.0154(4) 0.056(2) Uani 1 1 d D . .
C8 C 0.6152(15) 1.3125(11) -0.0031(13) 0.058(6) Uiso 0.50 1 d PD G 1
C9 C 0.569(2) 1.339(2) 0.0517(15) 0.109(10) Uiso 0.50 1 d PD G 1
C10 C 0.492(4) 1.365(4) 0.041(5) 0.28(3) Uiso 0.50 1 d PD G 1
H10A H 0.4531 1.3839 0.0729 0.421 Uiso 0.50 1 calc PR G 1
H10B H 0.4804 1.3322 0.0348 0.421 Uiso 0.50 1 calc PR G 1
H10C H 0.4946 1.3956 0.0084 0.421 Uiso 0.50 1 calc PR G 1
C8A C 0.6025(14) 1.2986(12) -0.0019(13) 0.058(6) Uiso 0.50 1 d PD G 2
C9A C 0.550(2) 1.322(2) 0.0533(15) 0.109(10) Uiso 0.50 1 d PD G 2
C10A C 0.497(5) 1.387(3) 0.041(5) 0.28(3) Uiso 0.50 1 d PD G 2
H10D H 0.4625 1.4022 0.0757 0.421 Uiso 0.50 1 calc PR G 2
H10E H 0.4677 1.3855 0.0193 0.421 Uiso 0.50 1 calc PR G 2
H10F H 0.5270 1.4133 0.0203 0.421 Uiso 0.50 1 calc PR G 2
C91 C 0.6502(7) 1.1510(5) -0.0022(5) 0.044(3) Uani 1 1 d . . .
H91A H 0.6372 1.1347 -0.0266 0.053 Uiso 1 1 calc R . .
H91B H 0.6061 1.1858 0.0129 0.053 Uiso 1 1 calc R . .
C11 C 0.7717(7) 0.9334(6) 0.0626(5) 0.038(3) Uani 1 1 d . . .
C12 C 0.7318(7) 0.9981(6) 0.0743(5) 0.040(3) Uani 1 1 d . . .
C13 C 0.7103(6) 1.0437(5) 0.0339(5) 0.036(3) Uani 1 1 d . . .
H13A H 0.7254 1.0344 -0.0024 0.043 Uiso 1 1 calc R . .
C14 C 0.6675(7) 1.1020(5) 0.0450(5) 0.039(3) Uani 1 1 d . . .
C15 C 0.6421(7) 1.1141(6) 0.0998(5) 0.041(3) Uani 1 1 d . . .
C16 C 0.6690(7) 1.0712(6) 0.1395(5) 0.040(3) Uani 1 1 d . . .
C17 C 0.7143(7) 1.0126(5) 0.1262(5) 0.041(3) Uani 1 1 d . . .
H17A H 0.7330 0.9825 0.1531 0.049 Uiso 1 1 calc R . .
C18 C 0.5127(9) 1.1754(8) 0.1209(7) 0.084(5) Uani 1 1 d . . .
H18A H 0.4831 1.2191 0.1172 0.101 Uiso 1 1 calc R . .
H18B H 0.5134 1.1582 0.0904 0.101 Uiso 1 1 calc R . .
C19 C 0.4759(11) 1.1482(10) 0.1694(8) 0.105(7) Uani 1 1 d . . .
H19A H 0.4726 1.1662 0.2004 0.126 Uiso 1 1 calc R . .
H19B H 0.5048 1.1045 0.1739 0.126 Uiso 1 1 calc R . .
C20 C 0.3935(11) 1.1567(12) 0.1709(10) 0.153(10) Uani 1 1 d . . .
H20A H 0.3674 1.1386 0.2067 0.230 Uiso 1 1 calc R . .
H20B H 0.3968 1.1366 0.1418 0.230 Uiso 1 1 calc R . .
H20C H 0.3654 1.2000 0.1652 0.230 Uiso 1 1 calc R . .
C92 C 0.6550(7) 1.0872(5) 0.1960(5) 0.041(3) Uani 1 1 d . H .
H92A H 0.6094 1.1233 0.2044 0.049 Uiso 1 1 calc R . .
H92B H 0.6462 1.0530 0.2246 0.049 Uiso 1 1 calc R . .
C93 C 0.7963(7) 1.2325(5) 0.1601(4) 0.033(3) Uani 1 1 d . H .
H93A H 0.8234 1.2387 0.1815 0.040 Uiso 1 1 calc R . .
H93B H 0.7453 1.2632 0.1679 0.040 Uiso 1 1 calc R . .
C31 C 0.9162(7) 1.0115(5) 0.2132(4) 0.030(3) Uani 1 1 d . . .
C32 C 0.8490(7) 1.0623(5) 0.2005(4) 0.033(3) Uani 1 1 d . . .
C33 C 0.8530(7) 1.1211(5) 0.1856(4) 0.038(3) Uani 1 1 d . H .
H33A H 0.8982 1.1278 0.1810 0.045 Uiso 1 1 calc R . .
C34 C 0.7901(7) 1.1700(5) 0.1774(5) 0.037(3) Uani 1 1 d . . .
C35 C 0.7240(7) 1.1583(5) 0.1858(5) 0.035(3) Uani 1 1 d . H .
C36 C 0.7205(7) 1.0995(6) 0.1966(5) 0.041(3) Uani 1 1 d . . .
C37 C 0.7842(7) 1.0516(5) 0.2053(4) 0.035(3) Uani 1 1 d . H .
H37A H 0.7829 1.0113 0.2147 0.042 Uiso 1 1 calc R . .
C38 C 0.6214(16) 1.2371(14) 0.2301(10) 0.063(6) Uiso 0.50 1 d PD H 1
H38A H 0.6494 1.2594 0.2358 0.076 Uiso 0.50 1 calc PR H 1
H38B H 0.6090 1.2080 0.2632 0.076 Uiso 0.50 1 calc PR H 1
C39 C 0.5512(16) 1.2799(17) 0.2135(14) 0.087(8) Uiso 0.50 1 d PD H 1
H39A H 0.5442 1.2601 0.1883 0.104 Uiso 0.50 1 calc PR H 1
H39B H 0.5622 1.3172 0.1923 0.104 Uiso 0.50 1 calc PR H 1
C40 C 0.4757(18) 1.2991(17) 0.2596(15) 0.106(10) Uiso 0.50 1 d PD H 1
H40A H 0.4361 1.3262 0.2434 0.158 Uiso 0.50 1 calc PR H 1
H40B H 0.4806 1.3204 0.2844 0.158 Uiso 0.50 1 calc PR H 1
H40C H 0.4625 1.2631 0.2804 0.158 Uiso 0.50 1 calc PR H 1
C38B C 0.6080(17) 1.2272(13) 0.2307(9) 0.063(6) Uiso 0.50 1 d PD H 2
H38C H 0.6348 1.2185 0.2578 0.076 Uiso 0.50 1 calc PR H 2
H38D H 0.5730 1.2035 0.2449 0.076 Uiso 0.50 1 calc PR H 2
C39B C 0.5616(17) 1.2954(13) 0.2258(16) 0.087(8) Uiso 0.50 1 d PD H 2
H39C H 0.5417 1.3131 0.2606 0.104 Uiso 0.50 1 calc PR H 2
H39D H 0.5880 1.3203 0.1951 0.104 Uiso 0.50 1 calc PR H 2
C40B C 0.503(2) 1.2804(19) 0.2128(17) 0.106(10) Uiso 0.50 1 d PD H 2
H40D H 0.4631 1.3180 0.2058 0.158 Uiso 0.50 1 calc PR H 2
H40E H 0.4805 1.2544 0.2441 0.158 Uiso 0.50 1 calc PR H 2
H40F H 0.5274 1.2592 0.1801 0.158 Uiso 0.50 1 calc PR H 2
C94 C 0.7962(8) 1.2922(5) -0.0385(5) 0.045(3) Uani 1 1 d . . .
H94A H 0.7457 1.3214 -0.0233 0.054 Uiso 1 1 calc R . .
H94B H 0.8247 1.3135 -0.0712 0.054 Uiso 1 1 calc R . .
C41 C 1.0394(7) 1.1901(5) 0.0030(5) 0.039(3) Uani 1 1 d . . .
C42 C 0.9553(7) 1.2126(5) 0.0246(5) 0.041(3) Uani 1 1 d . . .
C43 C 0.9146(7) 1.2379(5) -0.0127(5) 0.037(3) Uani 1 1 d . . .
H43A H 0.9398 1.2340 -0.0506 0.045 Uiso 1 1 calc R . .
C44 C 0.8376(7) 1.2688(5) 0.0048(5) 0.036(3) Uani 1 1 d . . .
C45 C 0.8012(7) 1.2727(5) 0.0605(5) 0.039(3) Uani 1 1 d . H .
C46 C 0.8382(7) 1.2408(5) 0.0996(5) 0.036(3) Uani 1 1 d . . .
C47 C 0.9175(7) 1.2128(5) 0.0805(5) 0.037(3) Uani 1 1 d . H .
H47A H 0.9449 1.1942 0.1061 0.044 Uiso 1 1 calc R . .
C48 C 0.7155(9) 1.3638(6) 0.0949(6) 0.069(5) Uani 1 1 d . . .
H48A H 0.7499 1.3558 0.1164 0.083 Uiso 1 1 calc R . .
H48B H 0.6630 1.3799 0.1188 0.083 Uiso 1 1 calc R . .
C49 C 0.7319(14) 1.4107(10) 0.0442(10) 0.141 Uiso 1 1 d D . .
H49A H 0.7852 1.3951 0.0215 0.169 Uiso 1 1 calc R . .
H49B H 0.6998 1.4162 0.0215 0.169 Uiso 1 1 calc R . .
C50 C 0.7167(15) 1.4717(10) 0.0604(11) 0.171 Uiso 1 1 d D . .
H50A H 0.7343 1.4984 0.0276 0.257 Uiso 1 1 calc R . .
H50B H 0.7437 1.4657 0.0865 0.257 Uiso 1 1 calc R . .
H50C H 0.6625 1.4902 0.0778 0.257 Uiso 1 1 calc R . .
C51 C 0.4080(10) 0.6729(6) 0.6073(6) 0.049(4) Uani 1 1 d . . .
C52 C 0.4360(9) 0.6258(6) 0.6507(6) 0.052(4) Uani 1 1 d . . .
C53 C 0.5109(9) 0.6086(5) 0.6495(5) 0.052(4) Uani 1 1 d . A .
H53A H 0.5445 0.6261 0.6204 0.063 Uiso 1 1 calc R . .
C54 C 0.5371(7) 0.5653(5) 0.6909(6) 0.055(4) Uani 1 1 d D . .
C55 C 0.4839(11) 0.5424(6) 0.7329(7) 0.067(5) Uani 1 1 d . A .
C56 C 0.4087(10) 0.5577(5) 0.7341(6) 0.054(4) Uani 1 1 d . . .
C57 C 0.3869(9) 0.6004(5) 0.6915(6) 0.055(4) Uani 1 1 d . A .
H57A H 0.3366 0.6121 0.6909 0.066 Uiso 1 1 calc R . .
C58 C 0.4965(12) 0.5250(7) 0.8213(6) 0.093(6) Uani 1 1 d D . .
H58A H 0.4453 0.5548 0.8332 0.111 Uiso 1 1 calc R I 1
H58B H 0.5346 0.5443 0.8142 0.111 Uiso 1 1 calc R I 1
C59 C 0.507(3) 0.4681(12) 0.8631(14) 0.110(10) Uiso 0.50 1 d PD J 1
C60 C 0.526(4) 0.478(2) 0.9096(16) 0.20(2) Uiso 0.50 1 d PD J 1
C59B C 0.541(2) 0.4758(13) 0.8563(16) 0.110(10) Uiso 0.50 1 d PD J 2
H59C H 0.5941 0.4642 0.8329 0.132 Uiso 0.50 1 calc PR J 2
H59D H 0.5378 0.4956 0.8860 0.132 Uiso 0.50 1 calc PR J 2
C60B C 0.525(3) 0.4171(15) 0.884(2) 0.20(2) Uiso 0.50 1 d PD J 2
H60D H 0.5582 0.3945 0.9068 0.304 Uiso 0.50 1 calc PR J 2
H60E H 0.5351 0.3928 0.8557 0.304 Uiso 0.50 1 calc PR J 2
H60F H 0.4724 0.4261 0.9068 0.304 Uiso 0.50 1 calc PR J 2
C96 C 0.7318(7) 0.3227(5) 0.6566(5) 0.045(3) Uani 1 1 d . . .
C97 C 0.4674(7) 0.3067(5) 0.7378(5) 0.044(3) Uani 1 1 d . . .
H97A H 0.4441 0.2773 0.7382 0.053 Uiso 1 1 calc R . .
H97B H 0.4771 0.2989 0.7734 0.053 Uiso 1 1 calc R . .
C71 C 0.6203(8) 0.2711(5) 0.5409(5) 0.039(3) Uani 1 1 d . B .
C72 C 0.6113(8) 0.2862(5) 0.5960(5) 0.042(3) Uani 1 1 d . . .
C73 C 0.6694(8) 0.2983(5) 0.6022(5) 0.042(3) Uani 1 1 d . A .
H73A H 0.7119 0.2999 0.5710 0.050 Uiso 1 1 calc R . .
C74 C 0.6675(7) 0.3081(5) 0.6522(5) 0.039(3) Uani 1 1 d . A .
C75 C 0.6034(8) 0.3061(5) 0.6969(6) 0.046(4) Uani 1 1 d . A .
C76 C 0.5410(8) 0.2981(5) 0.6915(5) 0.042(3) Uani 1 1 d . . .
C77 C 0.5470(7) 0.2864(5) 0.6413(5) 0.038(3) Uani 1 1 d . B .
H77A H 0.5070 0.2783 0.6374 0.045 Uiso 1 1 calc R . .
C78 C 0.6407(17) 0.2589(10) 0.7766(11) 0.053(6) Uiso 0.50 1 d PD K 1
H78A H 0.6950 0.2495 0.7557 0.064 Uiso 0.50 1 calc PR K 1
H78B H 0.6255 0.2253 0.7749 0.064 Uiso 0.50 1 calc PR K 1
C79 C 0.632(2) 0.2584(18) 0.8361(11) 0.095(9) Uiso 0.50 1 d PD K 1
H79A H 0.6832 0.2428 0.8398 0.114 Uiso 0.50 1 calc PR K 1
H79B H 0.6095 0.3011 0.8438 0.114 Uiso 0.50 1 calc PR K 1
C80 C 0.586(3) 0.223(2) 0.8806(17) 0.135(12) Uiso 0.50 1 d PD K 1
H80A H 0.5838 0.2283 0.9167 0.203 Uiso 0.50 1 calc PR K 1
H80B H 0.6092 0.1798 0.8759 0.203 Uiso 0.50 1 calc PR K 1
H80C H 0.5346 0.2375 0.8781 0.203 Uiso 0.50 1 calc PR K 1
C78B C 0.6161(18) 0.2560(9) 0.7822(10) 0.053(6) Uiso 0.50 1 d PD K 2
H78C H 0.6705 0.2321 0.7704 0.064 Uiso 0.50 1 calc PR K 2
H78D H 0.5863 0.2318 0.7822 0.064 Uiso 0.50 1 calc PR K 2
C79B C 0.592(2) 0.2764(18) 0.8373(12) 0.095(9) Uiso 0.50 1 d PD K 2
H79C H 0.6361 0.2562 0.8512 0.114 Uiso 0.50 1 calc PR K 2
H79D H 0.5853 0.3203 0.8301 0.114 Uiso 0.50 1 calc PR K 2
C80B C 0.525(2) 0.269(2) 0.8843(17) 0.135(12) Uiso 0.50 1 d PD K 2
H80D H 0.5170 0.2911 0.9137 0.203 Uiso 0.50 1 calc PR K 2
H80E H 0.5339 0.2261 0.8982 0.203 Uiso 0.50 1 calc PR K 2
H80F H 0.4805 0.2855 0.8719 0.203 Uiso 0.50 1 calc PR K 2
C98 C 0.3568(8) 0.5265(6) 0.7742(5) 0.056(4) Uani 1 1 d . . .
H98A H 0.3050 0.5557 0.7846 0.068 Uiso 1 1 calc R . .
H98B H 0.3723 0.5093 0.8078 0.068 Uiso 1 1 calc R . .
C82 C 0.3311(8) 0.4459(6) 0.6810(5) 0.047(3) Uani 1 1 d D . .
C83 C 0.3800(7) 0.3870(5) 0.6896(5) 0.046(3) Uani 1 1 d . . .
H83A H 0.3900 0.3578 0.6672 0.055 Uiso 1 1 calc R . .
C84 C 0.4141(7) 0.3705(5) 0.7306(5) 0.040(3) Uani 1 1 d . . .
C85 C 0.3977(8) 0.4140(6) 0.7631(5) 0.052(4) Uani 1 1 d . . .
C86 C 0.3581(8) 0.4764(6) 0.7492(5) 0.050(4) Uani 1 1 d . . .
C87 C 0.3244(8) 0.4896(6) 0.7090(5) 0.054(4) Uani 1 1 d . . .
H87A H 0.2955 0.5304 0.7004 0.065 Uiso 1 1 calc R . .
O8 O 0.4225(6) 0.3986(4) 0.8085(4) 0.066(3) Uani 1 1 d D . .
C88 C 0.3708(14) 0.4010(12) 0.8598(9) 0.077(7) Uiso 0.572(15) 1 d PD A 1
H88A H 0.3287 0.4399 0.8616 0.092 Uiso 0.572(15) 1 calc PR A 1
H88B H 0.3945 0.3962 0.8880 0.092 Uiso 0.572(15) 1 calc PR A 1
C89 C 0.3432(17) 0.3484(12) 0.8681(12) 0.088(8) Uiso 0.572(15) 1 d PD A 1
H89A H 0.3839 0.3097 0.8723 0.105 Uiso 0.572(15) 1 calc PR A 1
H89B H 0.3296 0.3493 0.8356 0.105 Uiso 0.572(15) 1 calc PR A 1
C90 C 0.274(2) 0.3527(19) 0.9194(15) 0.171(15) Uiso 0.572(15) 1 d PD A 1
H90A H 0.2612 0.3158 0.9276 0.257 Uiso 0.572(15) 1 calc PR A 1
H90B H 0.2319 0.3879 0.9130 0.257 Uiso 0.572(15) 1 calc PR A 1
H90C H 0.2862 0.3571 0.9506 0.257 Uiso 0.572(15) 1 calc PR A 1
C88B C 0.3722(16) 0.3694(17) 0.8512(14) 0.077(7) Uiso 0.428(15) 1 d PD . 2
H88C H 0.3905 0.3576 0.8835 0.092 Uiso 0.428(15) 1 calc PR A 2
H88D H 0.3815 0.3312 0.8383 0.092 Uiso 0.428(15) 1 calc PR A 2
C89B C 0.2858(17) 0.3981(18) 0.8734(17) 0.088(8) Uiso 0.428(15) 1 d PD . 2
H89C H 0.2663 0.4230 0.8427 0.105 Uiso 0.428(15) 1 calc PR A 2
H89D H 0.2628 0.3656 0.8888 0.105 Uiso 0.428(15) 1 calc PR A 2
C90B C 0.263(4) 0.437(3) 0.917(2) 0.171(15) Uiso 0.428(15) 1 d PD . 2
H90D H 0.2084 0.4508 0.9335 0.257 Uiso 0.428(15) 1 calc PR A 2
H90E H 0.2802 0.4725 0.9008 0.257 Uiso 0.428(15) 1 calc PR A 2
H90F H 0.2869 0.4137 0.9457 0.257 Uiso 0.428(15) 1 calc PR A 2
C101 C 1.1358(7) 0.8446(5) 0.2823(5) 0.037(3) Uani 1 1 d . L .
H10E H 1.1736 0.8146 0.2967 0.044 Uiso 1 1 calc R . .
C102 C 0.9674(7) 0.9654(5) 0.3420(5) 0.038(3) Uani 1 1 d . L .
H10F H 0.9483 0.9757 0.3783 0.045 Uiso 1 1 calc R . .
C103 C 0.8636(10) 0.7076(7) 0.0305(6) 0.071(5) Uani 1 1 d . N .
H10G H 0.8808 0.6666 0.0241 0.086 Uiso 1 1 calc R . .
C104 C 0.6783(9) 0.8259(6) 0.0981(6) 0.057(4) Uani 1 1 d . N .
H10H H 0.6266 0.8315 0.1178 0.068 Uiso 1 1 calc R . .
C105 C 0.6863(9) 0.1783(5) 0.3618(5) 0.044(3) Uani 1 1 d . B .
H10A H 0.6988 0.1605 0.3298 0.052 Uiso 1 1 calc R . .
C106 C 0.7122(8) 0.1227(5) 0.5039(5) 0.043(3) Uani 1 1 d . B .
H10B H 0.7335 0.0859 0.5246 0.052 Uiso 1 1 calc R . .
C111 C 1.2224(4) 0.9003(4) 0.2384(4) 0.045(3) Uiso 1 1 d G . .
C112 C 1.2586(5) 0.8853(4) 0.2779(3) 0.063(4) Uiso 1 1 d G . .
H11D H 1.2362 0.8692 0.3143 0.076 Uiso 1 1 calc R . .
C113 C 1.3275(5) 0.8939(5) 0.2642(4) 0.076(5) Uiso 1 1 d G . .
H11E H 1.3522 0.8837 0.2912 0.091 Uiso 1 1 calc R . .
C114 C 1.3603(4) 0.9175(5) 0.2110(4) 0.081(5) Uiso 1 1 d G . .
C115 C 1.3241(5) 0.9325(4) 0.1715(3) 0.077(5) Uiso 1 1 d G . .
H11F H 1.3465 0.9486 0.1351 0.093 Uiso 1 1 calc R . .
C116 C 1.2552(5) 0.9239(4) 0.1852(3) 0.062(4) Uiso 1 1 d G . .
H11G H 1.2305 0.9341 0.1582 0.075 Uiso 1 1 calc R . .
C117 C 1.4560(17) 0.9277(13) 0.2319(12) 0.173(11) Uiso 1 1 d . . .
H11A H 1.5046 0.9348 0.2152 0.260 Uiso 1 1 calc R . .
H11B H 1.4630 0.8878 0.2541 0.260 Uiso 1 1 calc R . .
H11C H 1.4204 0.9591 0.2555 0.260 Uiso 1 1 calc R . .
C121 C 1.0714(7) 0.9928(5) 0.3294(5) 0.034(3) Uani 1 1 d . . .
C122 C 1.0980(7) 1.0391(5) 0.3088(5) 0.039(3) Uani 1 1 d . . .
H12B H 1.0832 1.0671 0.2793 0.047 Uiso 1 1 calc R . .
C123 C 1.1478(8) 1.0476(6) 0.3298(6) 0.056(4) Uani 1 1 d . . .
H12C H 1.1656 1.0811 0.3146 0.068 Uiso 1 1 calc R . .
C124 C 1.1703(8) 1.0071(6) 0.3722(6) 0.050(4) Uani 1 1 d . . .
C125 C 1.1441(8) 0.9595(6) 0.3939(5) 0.053(4) Uani 1 1 d . . .
H12D H 1.1592 0.9310 0.4230 0.063 Uiso 1 1 calc R . .
C126 C 1.0947(8) 0.9533(6) 0.3722(5) 0.049(4) Uani 1 1 d . . .
H12E H 1.0759 0.9203 0.3877 0.059 Uiso 1 1 calc R . .
C127 C 1.2480(13) 1.0572(9) 0.3745(10) 0.135(9) Uani 1 1 d . . .
H12A H 1.2055 1.0953 0.3777 0.203 Uiso 1 1 calc R . .
H12F H 1.2783 1.0548 0.3358 0.203 Uiso 1 1 calc R . .
H12G H 1.2793 1.0559 0.3958 0.203 Uiso 1 1 calc R . .
C211 C 1.0667(13) 0.7794(6) 0.3264(8) 0.037(3) Uiso 0.50 1 d PGD L 1
C212 C 1.0894(12) 0.7313(8) 0.2972(6) 0.055(5) Uiso 0.50 1 d PG L 1
H21B H 1.1035 0.7378 0.2581 0.066 Uiso 0.50 1 calc PR L 1
C213 C 1.0916(11) 0.6738(6) 0.3250(7) 0.056(6) Uiso 0.50 1 d PG L 1
H21C H 1.1071 0.6409 0.3050 0.068 Uiso 0.50 1 calc PR L 1
C214 C 1.0710(12) 0.6643(5) 0.3821(7) 0.047(5) Uiso 0.50 1 d PGD L 1
C215 C 1.0483(12) 0.7123(8) 0.4113(6) 0.058(5) Uiso 0.50 1 d PG L 1
H21D H 1.0342 0.7059 0.4504 0.070 Uiso 0.50 1 calc PR L 1
C216 C 1.0462(13) 0.7699(6) 0.3835(8) 0.054(5) Uiso 0.50 1 d PG L 1
H21E H 1.0306 0.8027 0.4035 0.065 Uiso 0.50 1 calc PR L 1
O211 O 1.0743(12) 0.6043(7) 0.4054(8) 0.064(4) Uiso 0.50 1 d PD L 1
C217 C 1.0663(18) 0.5896(14) 0.4628(9) 0.069(7) Uiso 0.50 1 d PD L 1
H21A H 1.0130 0.5964 0.4838 0.103 Uiso 0.50 1 calc PR L 1
H21F H 1.0849 0.6153 0.4735 0.103 Uiso 0.50 1 calc PR L 1
H21G H 1.0956 0.5469 0.4704 0.103 Uiso 0.50 1 calc PR L 1
C2B1 C 1.0657(13) 0.7810(7) 0.3275(8) 0.037(3) Uiso 0.50 1 d PGD L 2
C2B2 C 1.0549(12) 0.7370(8) 0.3093(6) 0.055(5) Uiso 0.50 1 d PG L 2
H21C H 1.0529 0.7426 0.2730 0.066 Uiso 0.50 1 calc PR L 2
C2B3 C 1.0469(11) 0.6847(7) 0.3444(7) 0.056(6) Uiso 0.50 1 d PG L 2
H21D H 1.0395 0.6546 0.3320 0.068 Uiso 0.50 1 calc PR L 2
C2B4 C 1.0497(12) 0.6764(6) 0.3976(7) 0.047(5) Uiso 0.50 1 d PGD L 2
C2B5 C 1.0605(13) 0.7204(8) 0.4158(6) 0.058(5) Uiso 0.50 1 d PG L 2
H21E H 1.0625 0.7148 0.4521 0.070 Uiso 0.50 1 calc PR L 2
C2B6 C 1.0685(13) 0.7727(7) 0.3807(9) 0.054(5) Uiso 0.50 1 d PG L 2
H21F H 1.0759 0.8028 0.3931 0.065 Uiso 0.50 1 calc PR L 2
O2B1 O 1.0449(12) 0.6210(7) 0.4267(7) 0.064(4) Uiso 0.50 1 d PD L 2
C2B7 C 1.0366(19) 0.6128(14) 0.4839(9) 0.069(7) Uiso 0.50 1 d PD L 2
H21G H 1.0833 0.6109 0.4884 0.103 Uiso 0.50 1 calc PR L 2
H21H H 1.0259 0.5749 0.5013 0.103 Uiso 0.50 1 calc PR L 2
H21J H 0.9948 0.6469 0.5011 0.103 Uiso 0.50 1 calc PR L 2
C221 C 0.8661(7) 0.9289(5) 0.3680(5) 0.039(3) Uani 1 1 d . L .
C222 C 0.8529(7) 0.8751(6) 0.3780(5) 0.046(3) Uani 1 1 d . . .
H22B H 0.8899 0.8424 0.3587 0.056 Uiso 1 1 calc R L .
C223 C 0.7870(8) 0.8674(5) 0.4155(6) 0.054(4) Uani 1 1 d . L .
H22C H 0.7786 0.8299 0.4210 0.065 Uiso 1 1 calc R . .
C224 C 0.7321(7) 0.9148(6) 0.4457(5) 0.043(3) Uani 1 1 d . . .
C225 C 0.7438(7) 0.9691(6) 0.4362(5) 0.047(3) Uani 1 1 d . L .
H22D H 0.7075 1.0016 0.4560 0.056 Uiso 1 1 calc R . .
C226 C 0.8096(7) 0.9759(5) 0.3971(5) 0.043(3) Uani 1 1 d . . .
H22E H 0.8167 1.0141 0.3898 0.051 Uiso 1 1 calc R L .
C227 C 0.6137(9) 0.9489(7) 0.5148(6) 0.071(5) Uani 1 1 d . . .
H22A H 0.5914 0.9838 0.4909 0.107 Uiso 1 1 calc R L .
H22F H 0.6377 0.9613 0.5340 0.107 Uiso 1 1 calc R . .
H22G H 0.5742 0.9334 0.5419 0.107 Uiso 1 1 calc R . .
C321 C 0.6371(9) 0.8736(7) 0.0217(6) 0.064(4) Uani 1 1 d . . .
C322 C 0.6326(8) 0.9261(8) -0.0151(6) 0.067(4) Uani 1 1 d . . .
H32B H 0.6688 0.9454 -0.0232 0.081 Uiso 1 1 calc R . .
C323 C 0.5766(8) 0.9516(7) -0.0408(6) 0.064(4) Uani 1 1 d . . .
H32C H 0.5749 0.9878 -0.0658 0.076 Uiso 1 1 calc R . .
C324 C 0.5240(9) 0.9242(9) -0.0297(7) 0.078(5) Uani 1 1 d . . .
C325 C 0.5248(10) 0.8730(11) 0.0069(8) 0.102(7) Uani 1 1 d . . .
H32D H 0.4878 0.8545 0.0148 0.122 Uiso 1 1 calc R . .
C326 C 0.5806(10) 0.8481(9) 0.0324(7) 0.082(5) Uani 1 1 d . . .
H32E H 0.5806 0.8126 0.0581 0.098 Uiso 1 1 calc R . .
C327 C 0.4678(9) 0.9911(9) -0.0952(8) 0.093(6) Uani 1 1 d . . .
H32A H 0.5141 0.9778 -0.1257 0.140 Uiso 1 1 calc R . .
H32F H 0.4671 1.0263 -0.0829 0.140 Uiso 1 1 calc R . .
H32G H 0.4239 1.0021 -0.1076 0.140 Uiso 1 1 calc R . .
C421 C 0.7023(8) 0.7842(6) 0.1822(6) 0.052(4) Uiso 1 1 d . N .
C422 C 0.6512(8) 0.8290(7) 0.2152(6) 0.064(4) Uiso 1 1 d . . .
H42B H 0.6334 0.8694 0.1985 0.077 Uiso 1 1 calc R N .
C423 C 0.6256(9) 0.8157(7) 0.2717(6) 0.066(4) Uiso 1 1 d . N .
H42C H 0.5904 0.8466 0.2939 0.079 Uiso 1 1 calc R . .
C424 C 0.6526(8) 0.7562(6) 0.2954(6) 0.053(4) Uiso 1 1 d . . .
C425 C 0.7082(8) 0.7110(6) 0.2629(6) 0.058(4) Uiso 1 1 d . N .
H42D H 0.7295 0.6711 0.2792 0.069 Uiso 1 1 calc R . .
C426 C 0.7304(8) 0.7265(6) 0.2069(6) 0.054(4) Uiso 1 1 d . . .
H42E H 0.7666 0.6962 0.1844 0.065 Uiso 1 1 calc R N .
C427 C 0.5841(10) 0.7828(8) 0.3862(7) 0.088(5) Uiso 1 1 d . . .
H42A H 0.5370 0.8063 0.3775 0.132 Uiso 1 1 calc R N .
H42F H 0.6123 0.8098 0.3813 0.132 Uiso 1 1 calc R . .
H42G H 0.5726 0.7636 0.4244 0.132 Uiso 1 1 calc R . .
C511 C 0.8064(7) 0.1917(5) 0.3252(5) 0.041(3) Uiso 1 1 d . . .
C512 C 0.8607(8) 0.1361(6) 0.3149(6) 0.057(4) Uiso 1 1 d . B .
H51A H 0.8510 0.1003 0.3361 0.068 Uiso 1 1 calc R . .
C513 C 0.9275(8) 0.1314(7) 0.2753(6) 0.060(4) Uiso 1 1 d . . .
H51B H 0.9644 0.0924 0.2703 0.072 Uiso 1 1 calc R B .
C514 C 0.9438(7) 0.1810(6) 0.2422(5) 0.045(3) Uiso 1 1 d . B .
C515 C 0.8904(8) 0.2381(6) 0.2519(5) 0.054(4) Uiso 1 1 d . . .
H51C H 0.9010 0.2736 0.2307 0.065 Uiso 1 1 calc R B .
C516 C 0.8226(8) 0.2428(6) 0.2923(5) 0.053(4) Uiso 1 1 d . B .
H51D H 0.7858 0.2817 0.2980 0.064 Uiso 1 1 calc R . .
C517 C 1.0294(9) 0.2208(7) 0.1694(6) 0.071(4) Uiso 1 1 d . . .
H51E H 1.0784 0.2080 0.1411 0.106 Uiso 1 1 calc R . .
H51F H 1.0322 0.2443 0.1934 0.106 Uiso 1 1 calc R . .
H51G H 0.9906 0.2460 0.1518 0.106 Uiso 1 1 calc R . .
C521 C 0.8279(8) 0.1402(6) 0.4806(5) 0.051(4) Uiso 1 1 d . . .
C522 C 0.8870(10) 0.0922(8) 0.4586(7) 0.081(5) Uiso 1 1 d . B .
H52A H 0.8798 0.0671 0.4400 0.097 Uiso 1 1 calc R . .
C523 C 0.9596(12) 0.0793(9) 0.4633(8) 0.105(6) Uiso 1 1 d . . .
H52B H 1.0004 0.0462 0.4469 0.127 Uiso 1 1 calc R B .
C524 C 0.9711(10) 0.1115(9) 0.4893(9) 0.105(6) Uiso 1 1 d D B .
C525 C 0.9171(11) 0.1584(9) 0.5099(8) 0.096(6) Uiso 1 1 d . . .
H52C H 0.9275 0.1831 0.5268 0.115 Uiso 1 1 calc R B .
C526 C 0.8417(10) 0.1741(7) 0.5079(6) 0.076(5) Uiso 1 1 d . B .
H52D H 0.8022 0.2073 0.5251 0.091 Uiso 1 1 calc R . .
C611 C 0.5673(9) 0.1688(7) 0.3849(6) 0.063(4) Uiso 1 1 d . B .
C612 C 0.5863(10) 0.1177(7) 0.3616(6) 0.075(5) Uiso 1 1 d . . .
H61A H 0.6356 0.0888 0.3557 0.090 Uiso 1 1 calc R B .
C613 C 0.5319(10) 0.1089(8) 0.3468(7) 0.085(5) Uiso 1 1 d . B .
H61B H 0.5460 0.0739 0.3300 0.101 Uiso 1 1 calc R . .
C614 C 0.4632(12) 0.1462(9) 0.3547(8) 0.097(6) Uiso 1 1 d D . .
C615 C 0.4396(14) 0.1974(10) 0.3799(9) 0.123(7) Uiso 1 1 d . B .
H61C H 0.3893 0.2247 0.3871 0.147 Uiso 1 1 calc R . .
C616 C 0.4962(12) 0.2069(10) 0.3946(8) 0.110(7) Uiso 1 1 d . . .
H61D H 0.4823 0.2416 0.4118 0.133 Uiso 1 1 calc R B .
C621 C 0.5934(7) 0.1051(6) 0.5433(5) 0.042(3) Uiso 1 1 d . B .
C622 C 0.5309(8) 0.1063(6) 0.5330(6) 0.059(4) Uiso 1 1 d . . .
H62A H 0.5254 0.1241 0.4977 0.071 Uiso 1 1 calc R B .
C623 C 0.4771(9) 0.0837(7) 0.5696(6) 0.069(4) Uiso 1 1 d . B .
H62B H 0.4356 0.0855 0.5597 0.083 Uiso 1 1 calc R . .
C624 C 0.4828(9) 0.0582(7) 0.6208(7) 0.067(4) Uiso 1 1 d . . .
C625 C 0.5460(9) 0.0536(7) 0.6323(6) 0.067(4) Uiso 1 1 d . B .
H62C H 0.5529 0.0329 0.6666 0.081 Uiso 1 1 calc R . .
C626 C 0.6000(9) 0.0787(6) 0.5945(6) 0.066(4) Uiso 1 1 d . . .
H62D H 0.6413 0.0774 0.6042 0.080 Uiso 1 1 calc R B .
C627 C 0.3604(13) 0.0473(10) 0.6537(9) 0.132(8) Uiso 1 1 d . . .
H62E H 0.3275 0.0300 0.6861 0.198 Uiso 1 1 calc R B .
H62F H 0.3712 0.0279 0.6218 0.198 Uiso 1 1 calc R . .
H62G H 0.3351 0.0910 0.6465 0.198 Uiso 1 1 calc R . .
C711 C 0.8567(8) 0.6131(6) 0.4752(6) 0.058(4) Uiso 1 1 d . . .
C712 C 0.8760(9) 0.6641(7) 0.4525(6) 0.066(4) Uiso 1 1 d . A .
H71A H 0.9015 0.6705 0.4143 0.079 Uiso 1 1 calc R . .
C713 C 0.8574(9) 0.7064(7) 0.4866(6) 0.070(4) Uiso 1 1 d . . .
H71B H 0.8735 0.7408 0.4714 0.085 Uiso 1 1 calc R A .
C714 C 0.8167(10) 0.7012(8) 0.5415(8) 0.084(5) Uiso 1 1 d . A .
C715 C 0.7981(12) 0.6484(9) 0.5622(9) 0.109(7) Uiso 1 1 d . . .
H71C H 0.7719 0.6418 0.6002 0.130 Uiso 1 1 calc R A .
C716 C 0.8160(12) 0.6069(10) 0.5302(9) 0.110(7) Uiso 1 1 d . A .
H71D H 0.8004 0.5723 0.5456 0.132 Uiso 1 1 calc R . .
C717 C 0.8273(17) 0.7915(14) 0.5558(12) 0.184(13) Uiso 1 1 d . . .
H71E H 0.8063 0.8198 0.5830 0.276 Uiso 1 1 calc R . .
H71F H 0.8163 0.8133 0.5216 0.276 Uiso 1 1 calc R . .
H71G H 0.8820 0.7736 0.5485 0.276 Uiso 1 1 calc R . .
C721 C 0.8633(9) 0.6661(7) 0.3161(6) 0.067(4) Uiso 1 1 d . . .
C722 C 0.9300(13) 0.6709(10) 0.2809(9) 0.117(7) Uiso 1 1 d . A .
H72A H 0.9715 0.6354 0.2706 0.140 Uiso 1 1 calc R . .
C723 C 0.9384(13) 0.7294(10) 0.2592(9) 0.118(7) Uiso 1 1 d . . .
H72B H 0.9840 0.7331 0.2326 0.142 Uiso 1 1 calc R A .
C724 C 0.8805(9) 0.7792(7) 0.2770(6) 0.061(4) Uiso 1 1 d . A .
C725 C 0.8165(10) 0.7742(7) 0.3130(6) 0.074(5) Uiso 1 1 d . . .
H72C H 0.7764 0.8098 0.3252 0.089 Uiso 1 1 calc R A .
C726 C 0.8061(9) 0.7175(7) 0.3337(6) 0.070(4) Uiso 1 1 d . A .
H72D H 0.7597 0.7149 0.3597 0.085 Uiso 1 1 calc R . .
C727 C 0.8591(14) 0.8608(11) 0.2118(10) 0.137(8) Uiso 1 1 d . . .
H72E H 0.8644 0.9010 0.1975 0.205 Uiso 1 1 calc R . .
H72F H 0.8056 0.8646 0.2249 0.205 Uiso 1 1 calc R . .
H72G H 0.8862 0.8346 0.1825 0.205 Uiso 1 1 calc R . .
C811 C 1.0197(5) 0.4524(5) 0.3706(5) 0.075(5) Uiso 1 1 d G . .
C812 C 1.0414(6) 0.3907(5) 0.3684(4) 0.085(5) Uiso 1 1 d G A .
H81A H 1.0059 0.3698 0.3867 0.101 Uiso 1 1 calc R . .
C813 C 1.1149(7) 0.3595(4) 0.3395(5) 0.090(5) Uiso 1 1 d G A .
H81B H 1.1297 0.3174 0.3381 0.108 Uiso 1 1 calc R . .
C814 C 1.1668(5) 0.3901(6) 0.3128(5) 0.104(6) Uiso 1 1 d G A .
C815 C 1.1452(7) 0.4518(6) 0.3150(5) 0.126(8) Uiso 1 1 d G A .
H81C H 1.1806 0.4727 0.2967 0.151 Uiso 1 1 calc R . .
C816 C 1.0716(8) 0.4830(4) 0.3439(5) 0.109(7) Uiso 1 1 d G A .
H81D H 1.0569 0.5251 0.3454 0.131 Uiso 1 1 calc R . .
C817 C 1.2659(15) 0.3022(12) 0.2799(11) 0.157(10) Uiso 1 1 d . . .
H81E H 1.3194 0.2876 0.2587 0.236 Uiso 1 1 calc R . .
H81F H 1.2359 0.2956 0.2617 0.236 Uiso 1 1 calc R . .
H81G H 1.2579 0.2799 0.3171 0.236 Uiso 1 1 calc R . .
C821 C 0.9161(19) 0.4828(12) 0.2568(12) 0.059(5) Uiso 0.409(17) 1 d PG A 1
C822 C 0.8665(18) 0.4990(14) 0.2266(16) 0.078(6) Uiso 0.409(17) 1 d PG A 1
H822 H 0.8230 0.5341 0.2329 0.093 Uiso 0.409(17) 1 calc PR A 1
C823 C 0.881(2) 0.4638(18) 0.1871(15) 0.102(7) Uiso 0.409(17) 1 d PG A 1
H823 H 0.8469 0.4749 0.1664 0.123 Uiso 0.409(17) 1 calc PR A 1
C824 C 0.944(2) 0.4125(15) 0.1777(12) 0.098(8) Uiso 0.409(17) 1 d PGD A 1
C825 C 0.9940(18) 0.3963(11) 0.2079(13) 0.097(9) Uiso 0.409(17) 1 d PG A 1
H825 H 1.0376 0.3612 0.2015 0.116 Uiso 0.409(17) 1 calc PR A 1
C826 C 0.9798(18) 0.4314(13) 0.2474(12) 0.075(7) Uiso 0.409(17) 1 d PG A 1
H826 H 1.0136 0.4204 0.2681 0.090 Uiso 0.409(17) 1 calc PR A 1
O821 O 0.956(2) 0.3796(16) 0.1316(15) 0.108(6) Uiso 0.409(17) 1 d PD A 1
C827 C 0.909(3) 0.398(3) 0.0977(19) 0.121(11) Uiso 0.409(17) 1 d PD A 1
H82A H 0.9201 0.4311 0.0696 0.182 Uiso 0.409(17) 1 calc PR A 1
H82B H 0.8561 0.4114 0.1204 0.182 Uiso 0.409(17) 1 calc PR A 1
H82C H 0.9182 0.3634 0.0798 0.182 Uiso 0.409(17) 1 calc PR A 1
C21B C 0.8942(12) 0.4851(8) 0.2690(8) 0.059(5) Uiso 0.591(17) 1 d PG A 2
C22B C 0.8651(14) 0.5120(8) 0.2253(10) 0.078(6) Uiso 0.591(17) 1 d PG A 2
H22H H 0.8378 0.5542 0.2220 0.093 Uiso 0.591(17) 1 calc PR A 2
C23B C 0.8760(15) 0.4772(11) 0.1866(9) 0.102(7) Uiso 0.591(17) 1 d PG A 2
H23B H 0.8561 0.4955 0.1567 0.123 Uiso 0.591(17) 1 calc PR A 2
C24B C 0.9160(14) 0.4155(11) 0.1915(9) 0.098(8) Uiso 0.591(17) 1 d PGD A 2
C25B C 0.9451(13) 0.3886(7) 0.2352(9) 0.097(9) Uiso 0.591(17) 1 d PG A 2
H25B H 0.9724 0.3464 0.2385 0.116 Uiso 0.591(17) 1 calc PR A 2
C26B C 0.9342(12) 0.4234(9) 0.2739(8) 0.075(7) Uiso 0.591(17) 1 d PG A 2
H26B H 0.9540 0.4050 0.3038 0.090 Uiso 0.591(17) 1 calc PR A 2
O21B O 0.9201(14) 0.3755(11) 0.1563(10) 0.108(6) Uiso 0.591(17) 1 d PD A 2
C27B C 0.881(2) 0.3886(18) 0.1173(13) 0.121(11) Uiso 0.591(17) 1 d PD A 2
H27A H 0.8296 0.3878 0.1366 0.182 Uiso 0.591(17) 1 calc PR A 2
H27B H 0.9076 0.3581 0.0917 0.182 Uiso 0.591(17) 1 calc PR A 2
H27C H 0.8794 0.4288 0.0967 0.182 Uiso 0.591(17) 1 calc PR A 2
C311 C 0.8170(11) 0.7249(7) -0.0404(6) 0.102(6) Uiso 1 1 d G . .
C312 C 0.7459(9) 0.7397(7) -0.0452(6) 0.171(11) Uiso 1 1 d G M .
H312 H 0.7033 0.7664 -0.0223 0.205 Uiso 1 1 calc R . .
C313 C 0.7372(8) 0.7153(8) -0.0836(8) 0.147(9) Uiso 1 1 d G . .
H313 H 0.6886 0.7254 -0.0869 0.176 Uiso 1 1 calc R M .
C314 C 0.7996(11) 0.6762(8) -0.1172(6) 0.162(10) Uiso 1 1 d GD M .
C315 C 0.8707(9) 0.6614(7) -0.1124(7) 0.223(15) Uiso 1 1 d G . .
H315 H 0.9133 0.6347 -0.1353 0.267 Uiso 1 1 calc R M .
C316 C 0.8794(8) 0.6858(8) -0.0739(7) 0.159(10) Uiso 1 1 d G M .
H316 H 0.9280 0.6757 -0.0706 0.191 Uiso 1 1 calc R . .
C317 C 0.7069(13) 0.650(2) -0.1275(16) 0.155 Uiso 0.50 1 d PD M 1
H31A H 0.6792 0.6723 -0.1540 0.233 Uiso 1 1 calc R M 1
H31B H 0.6840 0.6707 -0.0946 0.233 Uiso 1 1 calc R M 1
H31C H 0.7049 0.6087 -0.1174 0.233 Uiso 1 1 calc R M 1
C37B C 0.716(2) 0.6827(17) -0.164(2) 0.155 Uiso 0.50 1 d PD M 2
C411 C 0.9371(11) 0.6769(9) 0.0872(9) 0.055(11) Uiso 0.50 1 d PG N 1
C412 C 0.9378(10) 0.6792(8) 0.1389(8) 0.055(6) Uiso 0.50 1 d PG N 1
H412 H 0.8985 0.7088 0.1608 0.066 Uiso 0.50 1 calc PR N 1
C413 C 0.9961(14) 0.6382(10) 0.1587(8) 0.084(7) Uiso 0.50 1 d PG N 1
H413 H 0.9966 0.6398 0.1940 0.101 Uiso 0.50 1 calc PR N 1
C414 C 1.0537(12) 0.5948(9) 0.1266(11) 0.099(14) Uiso 0.50 1 d PGD N 1
C415 C 1.0529(11) 0.5925(9) 0.0749(10) 0.093(8) Uiso 0.50 1 d PG N 1
H415 H 1.0923 0.5629 0.0530 0.112 Uiso 0.50 1 calc PR N 1
C416 C 0.9947(13) 0.6335(10) 0.0551(7) 0.082(7) Uiso 0.50 1 d PG N 1
H416 H 0.9942 0.6319 0.0198 0.098 Uiso 0.50 1 calc PR N 1
O411 O 1.1147(13) 0.5514(12) 0.1433(11) 0.110(6) Uiso 0.50 1 d PD N 1
C417 C 1.122(3) 0.4888(16) 0.148(2) 0.160 Uiso 0.50 1 d PD N 1
C11B C 0.9332(10) 0.6698(8) 0.1007(9) 0.054(11) Uiso 0.50 1 d PG N 2
C12B C 0.9800(11) 0.6871(7) 0.1163(8) 0.055(6) Uiso 0.50 1 d PG N 2
H12B H 0.9752 0.7287 0.1113 0.066 Uiso 0.50 1 calc PR N 2
C13B C 1.0338(11) 0.6436(10) 0.1391(9) 0.084(7) Uiso 0.50 1 d PG N 2
H13B H 1.0658 0.6555 0.1497 0.101 Uiso 0.50 1 calc PR N 2
C14B C 1.0409(12) 0.5828(8) 0.1464(10) 0.083(12) Uiso 0.50 1 d PGD N 2
C15B C 0.9941(14) 0.5654(7) 0.1308(10) 0.093(8) Uiso 0.50 1 d PG N 2
H15B H 0.9989 0.5238 0.1358 0.112 Uiso 0.50 1 calc PR N 2
C16B C 0.9403(11) 0.6089(10) 0.1080(9) 0.082(7) Uiso 0.50 1 d PG N 2
H16B H 0.9083 0.5971 0.0974 0.098 Uiso 0.50 1 calc PR N 2
O41B O 1.0927(14) 0.5442(10) 0.1758(11) 0.110(6) Uiso 0.50 1 d PD N 2
C17B C 1.113(3) 0.4805(12) 0.195(2) 0.160 Uiso 0.50 1 d PD N 2
H17B H 1.1476 0.4701 0.2165 0.240 Uiso 0.50 1 calc PR N 2
H17C H 1.1376 0.4575 0.1637 0.240 Uiso 0.50 1 calc PR N 2
H17D H 1.0674 0.4705 0.2185 0.240 Uiso 0.50 1 calc PR N 2
C1N3 C 0.7832(9) 0.8769(7) -0.1196(6) 0.072(5) Uiso 1 1 d D . .
C2N3 C 0.7687(10) 0.8924(8) -0.1749(6) 0.087(5) Uiso 1 1 d D . .
N10 N 1.0000 1.0000 0.0000 0.042(4) Uiso 1 2 d SD . .
C01 C 1.0484(12) 1.0405(9) -0.0215(8) 0.044(6) Uiso 0.50 1 d PD . .
C02 C 0.9190(7) 1.0307(11) 0.0005(11) 0.057(8) Uiso 0.50 1 d PD . .
C03 C 1.0069(15) 0.9766(11) 0.0574(6) 0.056(8) Uiso 0.50 1 d PD . .
C04 C 1.0332(12) 0.9469(8) -0.0330(9) 0.042(6) Uiso 0.50 1 d PD . .
C05 C 1.056(2) 1.0689(15) -0.0822(9) 0.064(6) Uiso 0.50 1 d PD . .
C06 C 0.8738(18) 1.0851(16) 0.0345(17) 0.056(5) Uiso 0.50 1 d PD . .
C07 C 0.9617(19) 0.9333(15) 0.0922(12) 0.064(6) Uiso 0.50 1 d PD . .
C08 C 1.1189(14) 0.9126(18) -0.0426(18) 0.056(5) Uiso 0.50 1 d PD . .
N9 N 0.5000 0.5000 0.5000 0.059(4) Uiso 1 2 d SD . .
C911 C 0.5851(6) 0.4894(18) 0.475(2) 0.176(16) Uiso 0.50 1 d PD . .
C912 C 0.497(3) 0.455(2) 0.5518(14) 0.19(3) Uiso 0.50 1 d PD . .
C913 C 0.4524(16) 0.5639(7) 0.5161(13) 0.081(10) Uiso 0.50 1 d PD . .
C914 C 0.482(3) 0.480(2) 0.4583(15) 0.176(16) Uiso 0.50 1 d PD . .
C915 C 0.647(3) 0.430(2) 0.454(3) 0.187(18) Uiso 0.50 1 d PD . .
C916 C 0.532(2) 0.4615(17) 0.5928(16) 0.064(6) Uiso 0.50 1 d PD . .
C917 C 0.367(2) 0.578(3) 0.527(4) 0.187(18) Uiso 0.50 1 d PD . .
C918 C 0.486(2) 0.5235(17) 0.4034(16) 0.064(6) Uiso 0.50 1 d PD . .
B1 B 0.8838(10) 0.7677(8) 0.7198(7) 0.140(3) Uiso 0.493(10) 1 d PD O 1
F1 F 0.8427(13) 0.7451(11) 0.7704(8) 0.140(3) Uiso 0.493(10) 1 d PD O 1
F2 F 0.8389(12) 0.7937(10) 0.6855(9) 0.140(3) Uiso 0.493(10) 1 d PD O 1
F3 F 0.9072(15) 0.8112(11) 0.7271(11) 0.140(3) Uiso 0.493(10) 1 d PD O 1
F4 F 0.9466(11) 0.7208(10) 0.6962(9) 0.140(3) Uiso 0.493(10) 1 d PD O 1
B1B B 0.8750(9) 0.7858(7) 0.7124(7) 0.140(3) Uiso 0.507(10) 1 d PD O 2
F3B F 0.9140(14) 0.8138(11) 0.7249(11) 0.140(3) Uiso 0.507(10) 1 d PD O 2
F2B F 0.7981(10) 0.8148(9) 0.7330(9) 0.140(3) Uiso 0.507(10) 1 d PD O 2
F4B F 0.8955(13) 0.7888(10) 0.6557(7) 0.140(3) Uiso 0.507(10) 1 d PD O 2
F1B F 0.8932(13) 0.7255(8) 0.7357(9) 0.140(3) Uiso 0.507(10) 1 d PD O 2
O1S O 1.1115(11) 1.0384(8) 0.0834(7) 0.076(4) Uiso 0.630(15) 1 d P P 1
O1SB O 1.1747(18) 1.0154(13) 0.0850(11) 0.076(4) Uiso 0.370(15) 1 d P P 2
O4S O 0.5775(13) 0.6442(11) 0.4594(9) 0.093(7) Uiso 0.50 1 d P . .

loop_
_atom_site_aniso_label
_atom_site_aniso_U_11
_atom_site_aniso_U_22
_atom_site_aniso_U_33
_atom_site_aniso_U_23
_atom_site_aniso_U_13
_atom_site_aniso_U_12
Rh1 0.0397(6) 0.0267(5) 0.0334(6) -0.0042(4) -0.0132(5) -0.0057(4)
Rh2 0.0395(6) 0.0255(5) 0.0324(5) -0.0019(4) -0.0154(5) -0.0046(4)
Rh3 0.0515(7) 0.0489(6) 0.0460(7) -0.0077(5) -0.0152(5) -0.0225(6)
Rh4 0.0544(7) 0.0464(6) 0.0433(6) -0.0064(5) -0.0123(5) -0.0184(6)
Rh5 0.0601(8) 0.0362(6) 0.0418(6) -0.0024(5) -0.0318(6) -0.0064(5)
Rh6 0.0611(8) 0.0338(6) 0.0516(7) -0.0016(5) -0.0366(6) -0.0063(5)
Rh7 0.056(4) 0.0372(15) 0.045(3) 0.0051(18) -0.026(3) -0.014(2)
Rh8 0.055(4) 0.0370(18) 0.056(3) 0.0032(17) -0.030(3) -0.007(2)
Rh7B 0.056(4) 0.0372(15) 0.045(3) 0.0051(18) -0.026(3) -0.014(2)
Rh8B 0.055(4) 0.0370(18) 0.056(3) 0.0032(17) -0.030(3) -0.007(2)
O10 0.074(7) 0.040(5) 0.039(5) -0.014(4) 0.002(5) -0.028(5)
O2 0.038(6) 0.045(5) 0.050(6) -0.010(4) -0.013(4) 0.000(5)
O3 0.044(6) 0.039(5) 0.050(6) -0.007(4) -0.013(4) 0.008(4)
O4 0.062(7) 0.030(5) 0.040(5) -0.005(4) -0.023(5) 0.008(5)
O5 0.100(8) 0.048(6) 0.060(6) -0.003(5) -0.055(6) 0.007(6)
O7 0.061(6) 0.043(5) 0.056(6) -0.012(4) -0.027(5) -0.006(5)
O11 0.056(6) 0.037(5) 0.033(5) -0.013(4) -0.010(4) -0.016(4)
O12 0.041(5) 0.018(4) 0.044(5) 0.003(3) -0.021(4) -0.003(4)
O21 0.057(6) 0.027(4) 0.032(5) 0.000(4) -0.014(4) -0.013(4)
O22 0.044(5) 0.028(5) 0.034(5) 0.003(4) -0.021(4) -0.009(4)
O31 0.055(6) 0.056(6) 0.033(5) -0.008(4) -0.016(5) -0.019(5)
O32 0.071(6) 0.044(5) 0.032(5) -0.004(4) -0.023(4) -0.028(5)
O41 0.049(6) 0.039(5) 0.039(5) -0.006(4) -0.020(4) -0.008(4)
O42 0.046(6) 0.056(6) 0.036(5) -0.005(5) -0.012(4) -0.024(5)
O51 0.064(7) 0.033(5) 0.058(6) 0.005(4) -0.040(5) -0.008(5)
O52 0.054(6) 0.044(5) 0.041(5) -0.002(4) -0.028(5) -0.011(5)
O61 0.064(7) 0.034(5) 0.070(7) 0.006(5) -0.047(6) -0.011(5)
O62 0.050(6) 0.035(5) 0.044(5) -0.004(4) -0.022(4) -0.011(4)
O111 0.084(10) 0.189(15) 0.141(13) -0.035(11) -0.033(9) -0.067(10)
O121 0.105(9) 0.065(7) 0.093(8) -0.005(6) -0.067(7) -0.030(7)
O221 0.062(7) 0.049(6) 0.065(6) -0.014(5) -0.005(5) -0.024(5)
O321 0.070(9) 0.156(13) 0.103(10) 0.011(9) -0.043(8) -0.058(9)
O421 0.091(8) 0.047(6) 0.051(6) -0.012(5) 0.005(5) -0.029(6)
O511 0.083(8) 0.053(6) 0.061(7) -0.016(5) -0.015(6) -0.013(6)
O621 0.096(9) 0.085(8) 0.100(9) 0.007(7) -0.033(7) -0.047(7)
O711 0.125(12) 0.182(15) 0.071(9) -0.047(10) -0.043(8) 0.008(11)
O721 0.120(10) 0.054(6) 0.077(7) 0.014(5) -0.044(7) -0.049(7)
O811 0.132(14) 0.129(13) 0.188(16) -0.050(12) -0.078(12) -0.006(11)
N3 0.045(7) 0.041(6) 0.042(7) 0.000(5) -0.013(5) -0.014(5)
N11 0.039(7) 0.040(6) 0.039(6) -0.012(5) -0.002(5) -0.009(5)
N12 0.043(7) 0.015(5) 0.038(6) -0.006(4) -0.017(5) -0.001(5)
N21 0.035(6) 0.025(5) 0.033(6) 0.014(4) -0.021(5) -0.010(5)
N22 0.040(7) 0.023(5) 0.032(6) -0.001(4) -0.012(5) -0.006(5)
N31 0.119(11) 0.059(8) 0.053(8) 0.007(6) -0.049(8) -0.057(8)
N32 0.050(8) 0.076(9) 0.057(8) -0.001(7) -0.014(6) -0.031(7)
N41 0.061(8) 0.057(7) 0.044(7) -0.005(6) -0.010(6) -0.031(6)
N42 0.067(9) 0.050(7) 0.035(7) 0.007(5) -0.010(6) -0.023(6)
N51 0.064(8) 0.036(6) 0.047(7) 0.000(5) -0.034(6) -0.014(6)
N52 0.040(7) 0.039(6) 0.047(7) -0.001(5) -0.022(5) -0.012(5)
N61 0.076(9) 0.040(6) 0.058(8) 0.006(6) -0.054(7) -0.016(6)
N62 0.050(8) 0.033(6) 0.058(7) 0.003(5) -0.035(6) -0.007(5)
C1 0.036(8) 0.032(8) 0.043(8) -0.013(6) -0.017(7) 0.001(6)
C2 0.039(8) 0.043(8) 0.030(7) -0.004(6) -0.018(6) -0.006(6)
C3 0.028(7) 0.031(7) 0.034(7) -0.006(6) -0.013(6) -0.002(6)
C4 0.043(8) 0.027(6) 0.028(7) 0.002(5) -0.020(6) 0.001(6)
C5 0.029(8) 0.031(7) 0.037(7) -0.011(6) -0.019(6) 0.012(6)
C6 0.029(8) 0.041(8) 0.036(7) 0.003(6) -0.018(6) -0.006(6)
C7 0.042(8) 0.028(7) 0.046(8) -0.007(6) -0.027(7) -0.002(6)
O1 0.049(6) 0.053(6) 0.053(6) -0.020(5) -0.013(5) 0.001(5)
C91 0.048(9) 0.040(7) 0.038(7) -0.011(6) -0.026(7) 0.007(6)
C11 0.028(7) 0.050(8) 0.038(8) 0.007(7) -0.015(6) -0.018(6)
C12 0.041(8) 0.049(8) 0.040(8) -0.011(7) -0.008(6) -0.026(7)
C13 0.033(7) 0.041(8) 0.030(7) -0.007(6) -0.003(6) -0.015(6)
C14 0.029(7) 0.042(8) 0.043(8) -0.017(6) -0.004(6) -0.010(6)
C15 0.041(8) 0.048(8) 0.043(8) -0.007(7) -0.017(7) -0.018(7)
C16 0.032(8) 0.047(8) 0.042(8) -0.003(6) -0.019(6) -0.010(6)
C17 0.041(8) 0.043(8) 0.044(8) -0.001(6) -0.026(6) -0.009(7)
C18 0.044(11) 0.074(12) 0.095(14) -0.027(10) 0.009(10) 0.001(9)
C19 0.079(15) 0.138(18) 0.098(16) -0.036(14) -0.011(12) -0.039(14)
C20 0.054(14) 0.23(3) 0.16(2) -0.06(2) 0.009(14) -0.050(17)
C92 0.029(8) 0.039(7) 0.039(8) 0.000(6) -0.008(6) 0.001(6)
C93 0.036(7) 0.023(6) 0.037(7) -0.006(5) -0.021(6) 0.005(5)
C31 0.033(8) 0.026(7) 0.033(7) -0.006(5) -0.009(6) -0.012(6)
C32 0.038(8) 0.036(7) 0.024(6) -0.006(5) -0.012(6) -0.008(6)
C33 0.035(8) 0.044(8) 0.031(7) 0.002(6) -0.017(6) -0.009(6)
C34 0.043(8) 0.029(7) 0.031(7) -0.008(5) -0.015(6) 0.002(6)
C35 0.034(8) 0.040(8) 0.034(7) -0.011(6) -0.014(6) -0.006(6)
C36 0.032(8) 0.049(8) 0.031(7) -0.004(6) -0.010(6) -0.003(7)
C37 0.041(8) 0.035(7) 0.027(7) -0.004(5) -0.007(6) -0.015(6)
C94 0.060(9) 0.040(7) 0.032(7) -0.005(6) -0.019(7) -0.009(7)
C41 0.053(9) 0.032(7) 0.039(8) -0.017(6) -0.020(7) -0.006(6)
C42 0.048(9) 0.033(7) 0.041(8) -0.006(6) -0.015(7) -0.010(6)
C43 0.049(9) 0.028(7) 0.033(7) -0.008(6) -0.013(6) -0.009(6)
C44 0.056(9) 0.021(6) 0.033(7) -0.009(5) -0.021(6) -0.005(6)
C45 0.055(9) 0.025(6) 0.038(8) -0.004(6) -0.024(7) -0.005(7)
C46 0.051(9) 0.019(6) 0.037(7) -0.005(5) -0.018(6) -0.007(6)
C47 0.057(9) 0.021(6) 0.039(8) 0.002(5) -0.025(7) -0.014(6)
C48 0.078(12) 0.049(9) 0.056(10) -0.017(8) -0.018(8) 0.007(8)
C51 0.069(11) 0.036(8) 0.053(9) 0.005(7) -0.039(8) -0.017(8)
C52 0.079(12) 0.031(7) 0.053(9) 0.003(7) -0.036(9) -0.014(8)
C53 0.088(12) 0.024(7) 0.055(9) 0.002(6) -0.046(8) -0.011(7)
C54 0.088(12) 0.026(7) 0.066(10) -0.014(7) -0.054(9) 0.000(8)
C55 0.113(16) 0.030(8) 0.064(11) -0.011(8) -0.053(11) -0.004(9)
C56 0.092(13) 0.026(7) 0.047(9) -0.011(7) -0.039(9) -0.001(8)
C57 0.085(12) 0.024(7) 0.066(10) -0.008(7) -0.055(9) 0.003(7)
C58 0.152(18) 0.071(11) 0.061(11) -0.007(9) -0.075(12) -0.003(11)
C96 0.052(9) 0.023(6) 0.067(9) 0.012(6) -0.039(7) -0.012(6)
C97 0.066(10) 0.033(7) 0.044(8) 0.010(6) -0.035(7) -0.019(7)
C71 0.049(9) 0.016(6) 0.050(9) -0.001(6) -0.033(8) 0.005(6)
C72 0.066(10) 0.018(6) 0.043(8) 0.004(6) -0.028(8) -0.009(6)
C73 0.051(9) 0.021(6) 0.050(9) 0.003(6) -0.026(7) -0.003(6)
C74 0.048(9) 0.020(6) 0.047(8) 0.001(6) -0.025(7) -0.003(6)
C75 0.072(11) 0.017(6) 0.053(9) 0.001(6) -0.043(9) -0.001(7)
C76 0.057(9) 0.021(6) 0.051(9) 0.002(6) -0.034(8) -0.004(6)
C77 0.051(9) 0.025(6) 0.041(8) 0.008(6) -0.027(7) -0.011(6)
C98 0.078(11) 0.040(8) 0.044(8) -0.001(7) -0.042(8) 0.008(8)
C82 0.057(9) 0.040(8) 0.046(8) 0.016(7) -0.027(7) -0.021(7)
C83 0.049(9) 0.034(7) 0.051(8) -0.007(6) -0.018(7) -0.007(7)
C84 0.044(8) 0.033(7) 0.042(8) 0.003(6) -0.022(7) -0.007(6)
C85 0.067(10) 0.047(8) 0.039(8) 0.003(7) -0.030(7) -0.008(7)
C86 0.059(10) 0.041(8) 0.050(9) -0.005(7) -0.030(7) -0.005(7)
C87 0.079(11) 0.030(7) 0.051(9) 0.000(7) -0.034(8) -0.006(7)
O8 0.100(8) 0.046(6) 0.050(6) -0.002(5) -0.045(6) -0.005(5)
C101 0.040(9) 0.031(7) 0.041(8) -0.007(6) -0.015(6) -0.008(6)
C102 0.044(8) 0.034(7) 0.032(7) -0.007(6) -0.012(6) -0.007(7)
C103 0.119(15) 0.069(11) 0.042(9) -0.015(8) -0.029(10) -0.039(11)
C104 0.050(10) 0.060(9) 0.047(10) -0.009(8) 0.004(8) -0.020(8)
C105 0.059(10) 0.033(7) 0.030(8) 0.012(6) -0.023(7) -0.008(7)
C106 0.066(11) 0.026(7) 0.045(8) -0.001(6) -0.036(7) -0.006(7)
C121 0.041(8) 0.032(7) 0.033(7) -0.004(6) -0.017(6) -0.011(6)
C122 0.056(9) 0.034(7) 0.031(7) 0.006(6) -0.027(6) -0.012(7)
C123 0.079(11) 0.037(8) 0.065(10) 0.002(7) -0.034(9) -0.025(8)
C124 0.052(9) 0.047(8) 0.068(10) -0.012(8) -0.031(8) -0.018(7)
C125 0.066(10) 0.055(9) 0.040(8) 0.002(7) -0.028(7) -0.017(8)
C126 0.064(10) 0.038(8) 0.050(9) 0.004(7) -0.024(8) -0.022(7)
C127 0.18(2) 0.104(16) 0.22(3) 0.012(16) -0.15(2) -0.077(16)
C221 0.058(9) 0.038(8) 0.027(7) 0.000(6) -0.023(7) -0.016(7)
C222 0.032(8) 0.041(8) 0.057(9) -0.012(7) -0.008(7) -0.005(7)
C223 0.059(10) 0.026(7) 0.077(10) -0.005(7) -0.022(8) -0.014(7)
C224 0.038(8) 0.045(8) 0.049(8) -0.012(7) -0.003(7) -0.022(7)
C225 0.041(9) 0.042(8) 0.049(8) -0.014(6) 0.000(7) -0.014(7)
C226 0.059(10) 0.028(7) 0.049(8) -0.010(6) -0.034(8) -0.004(7)
C227 0.073(12) 0.085(12) 0.061(10) -0.023(9) -0.003(9) -0.039(10)
C321 0.054(10) 0.077(11) 0.070(11) 0.000(9) -0.023(9) -0.032(9)
C322 0.046(10) 0.097(13) 0.073(11) -0.012(10) -0.022(8) -0.035(9)
C323 0.035(9) 0.090(12) 0.068(10) -0.012(9) -0.012(8) -0.025(9)
C324 0.054(11) 0.109(15) 0.079(12) 0.004(11) -0.027(10) -0.041(11)
C325 0.067(13) 0.16(2) 0.104(16) 0.004(15) -0.034(12) -0.066(14)
C326 0.070(12) 0.123(15) 0.069(11) 0.004(10) -0.014(10) -0.065(12)
C327 0.054(12) 0.125(17) 0.094(14) -0.010(13) -0.024(10) -0.025(11)

loop_
_atom_type_symbol
_atom_type_description
_atom_type_scat_dispersion_real
_atom_type_scat_dispersion_imag
_atom_type_scat_source
C C 0.0033 0.0016 'International Tables Vol C Tables 4.2.6.8 and 6.1.1.4'
H H 0.0000 0.0000 'International Tables Vol C Tables 4.2.6.8 and 6.1.1.4'
N N 0.0061 0.0033 'International Tables Vol C Tables 4.2.6.8 and 6.1.1.4'
O O 0.0106 0.0060 'International Tables Vol C Tables 4.2.6.8 and 6.1.1.4'
Rh Rh -1.1178 0.9187 'International Tables Vol C Tables 4.2.6.8 and 6.1.1.4'
F F 0.0171 0.0103 'International Tables Vol C Tables 4.2.6.8 and 6.1.1.4'
B B 0.0013 0.0007 'International Tables Vol C Tables 4.2.6.8 and 6.1.1.4'

loop_
_geom_angle_atom_site_label_1
_geom_angle_atom_site_label_2
_geom_angle_atom_site_label_3
_geom_angle
_geom_angle_site_symmetry_1
_geom_angle_site_symmetry_3
N12 Rh1 N11 87.3(4) . .
N12 Rh1 O12 93.0(3) . .
N11 Rh1 O12 175.9(4) . .
N12 Rh1 O11 173.8(3) . 2_775
N11 Rh1 O11 88.5(3) . 2_775
O12 Rh1 O11 90.8(3) . 2_775
N12 Rh1 O10 96.5(3) . .
N11 Rh1 O10 102.7(4) . .
O12 Rh1 O10 81.4(3) . .
O11 Rh1 O10 89.0(3) 2_775 .
N12 Rh1 Rh2 88.9(3) . .
N11 Rh1 Rh2 89.6(3) . .
O12 Rh1 Rh2 86.3(2) . .
O11 Rh1 Rh2 86.4(2) 2_775 .
O10 Rh1 Rh2 166.8(2) . .
N21 Rh2 N22 91.0(4) . .
N21 Rh2 O21 86.6(3) . 2_775
N22 Rh2 O21 174.6(4) . 2_775
N21 Rh2 O22 175.0(3) . .
N22 Rh2 O22 86.9(3) . .
O21 Rh2 O22 95.1(3) 2_775 .
N21 Rh2 Rh1 87.0(3) . .
N22 Rh2 Rh1 87.4(3) . .
O21 Rh2 Rh1 87.5(2) 2_775 .
O22 Rh2 Rh1 88.3(2) . .
N32 Rh3 N31 92.0(5) . .
N32 Rh3 O31 173.6(4) . 2_775
N31 Rh3 O31 87.0(4) . 2_775
N32 Rh3 O32 88.2(4) . .
N31 Rh3 O32 173.6(4) . .
O31 Rh3 O32 92.1(3) 2_775 .
N32 Rh3 N3 97.0(4) . .
N31 Rh3 N3 93.8(4) . .
O31 Rh3 N3 89.4(4) 2_775 .
O32 Rh3 N3 92.5(3) . .
N32 Rh3 Rh4 87.7(4) . .
N31 Rh3 Rh4 87.9(3) . .
O31 Rh3 Rh4 85.9(2) 2_775 .
O32 Rh3 Rh4 85.7(2) . .
N3 Rh3 Rh4 175.0(3) . .
N42 Rh4 O41 175.6(4) . 2_775
N42 Rh4 N41 93.6(4) . .
O41 Rh4 N41 88.6(4) 2_775 .
N42 Rh4 O42 87.1(4) . .
O41 Rh4 O42 90.5(3) 2_775 .
N41 Rh4 O42 176.7(4) . .
N42 Rh4 Rh3 88.5(3) . .
O41 Rh4 Rh3 87.8(2) 2_775 .
N41 Rh4 Rh3 88.3(3) . .
O42 Rh4 Rh3 88.5(2) . .
N51 Rh5 N52 91.8(4) . .
N51 Rh5 O52 176.4(4) . .
N52 Rh5 O52 87.9(4) . .
N51 Rh5 O51 86.7(4) . 2_666
N52 Rh5 O51 174.3(4) . 2_666
O52 Rh5 O51 93.3(3) . 2_666
N51 Rh5 N5 97.4(4) . .
N52 Rh5 N5 97.5(4) . .
O52 Rh5 N5 86.3(4) . .
O51 Rh5 N5 88.1(4) 2_666 .
N51 Rh5 Rh6 88.3(3) . .
N52 Rh5 Rh6 87.6(3) . .
O52 Rh5 Rh6 88.1(3) . .
O51 Rh5 Rh6 86.9(3) 2_666 .
N5 Rh5 Rh6 172.2(3) . .
N61 Rh6 N62 91.9(4) . .
N61 Rh6 O62 175.9(4) . .
N62 Rh6 O62 87.2(4) . .
N61 Rh6 O61 86.6(4) . 2_666
N62 Rh6 O61 176.7(4) . 2_666
O62 Rh6 O61 94.1(3) . 2_666
N61 Rh6 Rh5 88.6(4) . .
N62 Rh6 Rh5 89.2(3) . .
O62 Rh6 Rh5 87.4(3) . .
O61 Rh6 Rh5 87.9(3) 2_666 .
N71 Rh7 N72 91.4(11) . .
N71 Rh7 O72 176.8(8) . .
N72 Rh7 O72 87.0(9) . .
N71 Rh7 O71 87.3(10) . .
N72 Rh7 O71 172.8(7) . .
O72 Rh7 O71 94.0(9) . .
N71 Rh7 Rh8 88.7(8) . .
N72 Rh7 Rh8 85.3(6) . .
O72 Rh7 Rh8 88.4(6) . .
O71 Rh7 Rh8 87.5(5) . .
N82 Rh8 N81 89.2(12) . .
N82 Rh8 O81 176.4(10) . .
N81 Rh8 O81 92.9(11) . .
N82 Rh8 O82 85.1(9) . .
N81 Rh8 O82 172.0(11) . .
O81 Rh8 O82 92.6(9) . .
N82 Rh8 O80 95.8(9) . .
N81 Rh8 O80 100.2(10) . .
O81 Rh8 O80 86.8(8) . .
O82 Rh8 O80 86.0(8) . .
N82 Rh8 Rh7 89.4(7) . .
N81 Rh8 Rh7 87.4(8) . .
O81 Rh8 Rh7 87.7(5) . .
O82 Rh8 Rh7 86.8(6) . .
O80 Rh8 Rh7 170.8(8) . .
C61 O71 Rh7 120.5(8) . .
C81 O72 Rh7 119.3(13) 2_666 .
C61 O81 Rh8 118.8(10) . .
C81 O82 Rh8 117.3(13) 2_666 .
C107 N71 C711 126.3(17) . .
C107 N71 Rh7 117.7(18) . .
C711 N71 Rh7 115.9(12) . .
C108 N72 C721 122.5(15) . .
C108 N72 Rh7 122.2(13) . .
C721 N72 Rh7 114.9(11) . .
C811 N81 C107 110.6(16) . .
C811 N81 Rh8 127.5(16) . .
C107 N81 Rh8 120.0(19) . .
C108 N82 C821 112.0(18) . .
C108 N82 Rh8 120.5(16) . .
C821 N82 Rh8 123.4(18) . .
O81 C61 O71 123.1(11) . .
O81 C61 C62 121.2(11) . .
O71 C61 C62 115.6(12) . .
O72 C81 O82 125.8(17) 2_666 2_666
O72 C81 C82 112.6(14) 2_666 .
O82 C81 C82 121.4(15) 2_666 .
N81 C107 N71 122(3) . .
N82 C108 N72 118(2) . .
C54 C95 C64 121.7(13) . .
C63 C62 C67 120.0 . .
C63 C62 C61 118.1(12) . .
C67 C62 C61 121.1(11) . .
C64 C63 C62 120.0 . .
C65 C64 C63 120.0 . .
C65 C64 C95 116.2(13) . .
C63 C64 C95 122.5(13) . .
O6 C65 C66 118.5(13) . .
O6 C65 C64 120.4(13) . .
C66 C65 C64 120.0 . .
C65 C66 C67 120.0 . .
C65 C66 C96 117.2(11) . .
C67 C66 C96 121.6(11) . .
C66 C67 C62 120.0 . .
C65 O6 C68 111(2) . .
C69 C68 O6 109(4) . .
C68 C69 C70 104(5) . .
C1N5 N5 Rh5 139.0(15) . .
N5 C1N5 C2N5 117(3) . .
Rh7B O8B C88 90.5(4) . .
N71B Rh7B N72B 90.1(11) . .
N71B Rh7B O72B 175.5(9) . .
N72B Rh7B O72B 90.8(9) . .
N71B Rh7B O71B 89.6(10) . .
N72B Rh7B O71B 175.1(8) . .
O72B Rh7B O71B 89.1(9) . .
N71B Rh7B O8B 93.9(8) . .
N72B Rh7B O8B 101.8(7) . .
O72B Rh7B O8B 90.2(6) . .
O71B Rh7B O8B 83.2(5) . .
N71B Rh7B Rh8B 88.9(8) . .
N72B Rh7B Rh8B 87.1(6) . .
O72B Rh7B Rh8B 86.7(6) . .
O71B Rh7B Rh8B 87.9(5) . .
O8B Rh7B Rh8B 170.6(5) . .
N82B Rh8B N81B 92.0(12) . .
N82B Rh8B O81B 174.0(9) . .
N81B Rh8B O81B 89.8(11) . .
N82B Rh8B O82B 86.3(9) . .
N81B Rh8B O82B 174.3(10) . .
O81B Rh8B O82B 91.3(9) . .
N82B Rh8B Rh7B 88.9(7) . .
N81B Rh8B Rh7B 87.4(8) . .
O81B Rh8B Rh7B 85.4(5) . .
O82B Rh8B Rh7B 87.2(6) . .
C61B O71B Rh7B 120.6(8) . .
C81B O72B Rh7B 121.5(13) 2_666 .
C61B O81B Rh8B 121.5(10) . .
C81B O82B Rh8B 115.6(14) 2_666 .
C711 N71B C07B 115.5(18) . .
C711 N71B Rh7B 125.2(15) . .
C07B N71B Rh7B 117.0(18) . .
C08B N72B C721 104.5(16) . .
C08B N72B Rh7B 117.8(15) . .
C721 N72B Rh7B 137.7(14) . .
C07B N81B C811 114.8(16) . .
C07B N81B Rh8B 119.8(19) . .
C811 N81B Rh8B 121.8(12) . .
C08B N82B C21B 124.2(16) . .
C08B N82B Rh8B 116.6(17) . .
C21B N82B Rh8B 118.5(14) . .
O71B C61B O81B 120.3(10) . .
O71B C61B C62B 120.3(13) . .
O81B C61B C62B 118.3(12) . .
O72B C81B O82B 122.1(16) 2_666 2_666
O72B C81B C82 120.2(15) 2_666 .
O82B C81B C82 117.3(15) 2_666 .
N71B C07B N81B 122(3) . .
N82B C08B N72B 125(2) . .
C54 C95B C64B 101.7(14) . .
C63B C62B C67B 119.9(6) . .
C63B C62B C61B 118.6(12) . .
C67B C62B C61B 121.1(12) . .
C64B C63B C62B 119.9(6) . .
C63B C64B C65B 119.5(6) . .
C63B C64B C95B 114.1(15) . .
C65B C64B C95B 126.2(14) . .
O6B C65B C66B 120.8(14) . .
O6B C65B C64B 118.6(14) . .
C66B C65B C64B 120.2(6) . .
C65B C66B C67B 119.4(6) . .
C65B C66B C96 125.1(12) . .
C67B C66B C96 115.2(12) . .
C62B C67B C66B 119.8(6) . .
C65B O6B C68B 109(2) . .
C69B C68B O6B 121(4) . .
C68B C69B C70B 112(5) . .
C15 O2 C18 114.3(10) . .
C35 O3 C38B 114.1(14) . .
C35 O3 C38 111.3(13) . .
C45 O4 C48 113.0(11) . .
C55 O5 C58 113.0(10) . .
C75 O7 C78B 111.2(13) . .
C75 O7 C78 113.7(13) . .
C1 O11 Rh1 116.0(7) . 2_775
C31 O12 Rh1 121.1(7) . .
C1 O21 Rh2 118.6(7) . 2_775
C31 O22 Rh2 116.5(7) . .
C41 O31 Rh3 118.3(8) . 2_775
C11 O32 Rh3 117.5(7) . .
C41 O41 Rh4 115.1(8) . 2_775
C11 O42 Rh4 116.4(8) . .
C51 O51 Rh5 119.5(8) . 2_666
C71 O52 Rh5 117.9(8) . .
C51 O61 Rh6 117.2(9) . 2_666
C71 O62 Rh6 118.2(8) . .
C117 O111 C114 114.8(18) . .
C124 O121 C127 116.1(12) . .
C224 O221 C227 116.5(10) . .
C37B O311 C317 45(3) . .
C37B O311 C314 112.9(12) . .
C317 O311 C314 106.9(11) . .
C324 O321 C327 115.7(14) . .
C424 O421 C427 117.3(11) . .
C514 O511 C517 115.9(10) . .
C524 O521 C527 122.0(14) . .
C614 O611 C617 100(3) . .
C57B O52B C524 100(2) . .
C6B O61B C614 112(3) . .
C624 O621 C627 115.2(14) . .
C714 O711 C717 115.9(18) . .
C727 O721 C724 110.9(14) . .
C817 O811 C814 115.1(19) . .
C1N3 N3 Rh3 175.1(12) . .
C101 N11 C111 120.8(10) . .
C101 N11 Rh1 116.3(8) . .
C111 N11 Rh1 122.6(7) . .
C102 N12 C121 116.6(10) . .
C102 N12 Rh1 116.8(8) . .
C121 N12 Rh1 121.6(8) . .
C101 N21 C2B1 117.0(13) . .
C101 N21 C211 116.8(13) . .
C101 N21 Rh2 121.1(8) . .
C2B1 N21 Rh2 121.7(11) . .
C211 N21 Rh2 121.7(11) . .
C102 N22 C221 118.8(10) . .
C102 N22 Rh2 118.1(8) . .
C221 N22 Rh2 123.0(8) . .
C103 N31 C311 117.1(13) . .
C103 N31 Rh3 116.7(9) . .
C311 N31 Rh3 125.4(10) . .
C104 N32 C321 117.5(13) . .
C104 N32 Rh3 118.3(10) . .
C321 N32 Rh3 124.2(10) . .
C103 N41 C411 120.6(15) . .
C103 N41 C11B 125.5(14) . .
C103 N41 Rh4 114.8(10) . .
C411 N41 Rh4 122.5(11) . .
C11B N41 Rh4 119.6(10) . .
C104 N42 C421 120.2(12) . .
C104 N42 Rh4 117.5(9) . .
C421 N42 Rh4 118.0(9) . .
C105 N51 C511 120.6(11) . .
C105 N51 Rh5 119.2(9) . .
C511 N51 Rh5 120.1(9) . .
C106 N52 C521 120.2(11) . .
C106 N52 Rh5 120.0(8) . .
C521 N52 Rh5 119.5(8) . .
C105 N61 C611 118.3(12) . .
C105 N61 Rh6 120.1(9) . .
C611 N61 Rh6 121.5(10) . .
C106 N62 C621 122.5(11) . .
C106 N62 Rh6 118.6(9) . .
C621 N62 Rh6 116.2(8) . .
O21 C1 O11 126.2(11) . .
O21 C1 C2 120.3(11) . .
O11 C1 C2 113.6(12) . .
C3 C2 C7 118.9(11) . .
C3 C2 C1 120.3(11) . .
C7 C2 C1 120.7(11) . .
C2 C3 C4 120.5(11) . .
C3 C4 C5 118.8(11) . .
C3 C4 C94 121.5(12) . .
C5 C4 C94 119.5(11) . .
C6 C5 C4 122.9(11) . .
C6 C5 O1 118.0(11) . .
C4 C5 O1 119.0(11) . .
C5 C6 C7 117.2(11) . .
C5 C6 C91 123.3(11) . .
C7 C6 C91 119.6(11) . .
C6 C7 C2 121.7(11) . .
C5 O1 C8 115.9(14) . .
C5 O1 C8A 113.6(14) . .
O1 C8 C9 101(2) . .
C10 C9 C8 97(5) . .
O1 C8A C9A 100(2) . .
C10A C9A C8A 108(6) . .
C6 C91 C14 111.0(10) . .
O42 C11 O32 127.3(12) . .
O42 C11 C12 115.7(11) . .
O32 C11 C12 117.0(11) . .
C17 C12 C13 119.1(11) . .
C17 C12 C11 120.2(11) . .
C13 C12 C11 120.6(11) . .
C14 C13 C12 121.7(11) . .
C13 C14 C15 118.2(11) . .
C13 C14 C91 119.1(10) . .
C15 C14 C91 122.8(11) . .
C16 C15 O2 119.6(11) . .
C16 C15 C14 120.9(12) . .
O2 C15 C14 119.5(11) . .
C15 C16 C17 118.6(11) . .
C15 C16 C92 121.8(11) . .
C17 C16 C92 119.5(10) . .
C12 C17 C16 120.7(11) . .
C19 C18 O2 116.3(16) . .
C18 C19 C20 111.0(19) . .
C36 C92 C16 110.3(10) . .
C34 C93 C46 110.4(9) . .
O12 C31 O22 126.1(11) . .
O12 C31 C32 117.4(10) . .
O22 C31 C32 116.6(11) . .
C37 C32 C33 120.7(11) . .
C37 C32 C31 121.4(10) . .
C33 C32 C31 117.9(11) . .
C32 C33 C34 119.8(12) . .
C35 C34 C33 118.2(11) . .
C35 C34 C93 122.9(10) . .
C33 C34 C93 118.8(11) . .
O3 C35 C36 120.1(11) . .
O3 C35 C34 117.1(10) . .
C36 C35 C34 122.8(11) . .
C35 C36 C37 117.1(12) . .
C35 C36 C92 122.2(11) . .
C37 C36 C92 120.6(11) . .
C32 C37 C36 121.0(11) . .
O3 C38 C39 97.3(18) . .
C38 C39 C40 118(3) . .
O3 C38B C39B 113(2) . .
C40B C39B C38B 90(3) . .
C4 C94 C44 110.8(9) . .
O31 C41 O41 125.6(12) . .
O31 C41 C42 120.4(11) . .
O41 C41 C42 113.9(11) . .
C47 C42 C43 119.5(12) . .
C47 C42 C41 121.6(11) . .
C43 C42 C41 118.7(11) . .
C44 C43 C42 121.0(11) . .
C45 C44 C43 118.9(11) . .
C45 C44 C94 123.3(12) . .
C43 C44 C94 117.6(10) . .
O4 C45 C44 118.9(10) . .
O4 C45 C46 119.6(11) . .
C44 C45 C46 121.5(12) . .
C45 C46 C47 117.7(11) . .
C45 C46 C93 122.3(11) . .
C47 C46 C93 119.9(10) . .
C42 C47 C46 120.5(11) . .
O4 C48 C49 109.5(12) . .
C50 C49 C48 111.8(19) . .
O61 C51 O51 126.1(12) . .
O61 C51 C52 116.6(14) . .
O51 C51 C52 117.2(14) . .
C57 C52 C53 120.7(13) . .
C57 C52 C51 118.8(14) . .
C53 C52 C51 120.5(14) . .
C52 C53 C54 120.7(14) . .
C55 C54 C53 116.4(12) . .
C55 C54 C95B 120.5(15) . .
C53 C54 C95B 123.1(16) . .
C55 C54 C95 125.2(14) . .
C53 C54 C95 118.0(15) . .
O5 C55 C54 118.2(16) . .
O5 C55 C56 117.8(16) . .
C54 C55 C56 123.9(13) . .
C57 C56 C55 116.6(15) . .
C57 C56 C98 120.2(15) . .
C55 C56 C98 122.9(13) . .
C52 C57 C56 121.6(15) . .
O5 C58 C59B 107(2) . .
O5 C58 C59 100.2(17) . .
C60 C59 C58 111.0(10) . .
C60B C59B C58 124.6(13) . .
C66B C96 C74 103.7(14) . .
C74 C96 C66 111.8(12) . .
C84 C97 C76 110.3(10) . .
O52 C71 O62 127.1(12) . .
O52 C71 C72 115.0(12) . .
O62 C71 C72 117.9(13) . .
C73 C72 C77 119.1(12) . .
C73 C72 C71 119.2(12) . .
C77 C72 C71 121.7(13) . .
C74 C73 C72 122.5(13) . .
C73 C74 C75 116.8(12) . .
C73 C74 C96 120.5(12) . .
C75 C74 C96 122.6(12) . .
O7 C75 C74 119.2(12) . .
O7 C75 C76 118.4(13) . .
C74 C75 C76 122.4(12) . .
C77 C76 C75 118.2(13) . .
C77 C76 C97 120.3(12) . .
C75 C76 C97 121.4(11) . .
C76 C77 C72 120.8(12) . .
O7 C78 C79 119(2) . .
C80 C79 C78 119(3) . .
C80B C79B C78B 125(3) . .
C56 C98 C86 109.7(11) . .
C87 C82 C83 118.7(12) . .
C87 C82 C81 118.8(13) . .
C83 C82 C81 121.9(13) . .
C87 C82 C81B 126.7(13) . .
C83 C82 C81B 114.6(13) . .
C84 C83 C82 121.2(12) . .
C85 C84 C83 118.1(11) . .
C85 C84 C97 122.7(11) . .
C83 C84 C97 119.3(11) . .
O8 C85 C84 120.7(11) . .
O8 C85 C86 118.0(11) . .
C84 C85 C86 121.2(11) . .
C87 C86 C85 117.0(12) . .
C87 C86 C98 120.6(11) . .
C85 C86 C98 122.3(11) . .
C86 C87 C82 122.5(12) . .
C88 O8 C85 119.1(16) . .
C85 O8 C88B 106(2) . .
O8 C88 C89 104.3(19) . .
C88 C89 C90 109.8(9) . .
O8 C88B C89B 125(3) . .
C90B C89B C88B 111(4) . .
N21 C101 N11 124.0(11) . .
N22 C102 N12 124.8(11) . .
N31 C103 N41 128.4(14) . .
N42 C104 N32 124.5(13) . .
N61 C105 N51 123.6(13) . .
N52 C106 N62 124.2(11) . .
C112 C111 C116 120.0 . .
C112 C111 N11 122.2(7) . .
C116 C111 N11 117.8(7) . .
C111 C112 C113 120.0 . .
C114 C113 C112 120.0 . .
C113 C114 C115 120.0 . .
C113 C114 O111 125.7(10) . .
C115 C114 O111 114.2(10) . .
C114 C115 C116 120.0 . .
C115 C116 C111 120.0 . .
C122 C121 C126 117.0(12) . .
C122 C121 N12 121.0(11) . .
C126 C121 N12 122.0(11) . .
C121 C122 C123 121.6(11) . .
C124 C123 C122 119.9(12) . .
C125 C124 O121 114.1(13) . .
C125 C124 C123 119.7(13) . .
O121 C124 C123 126.2(13) . .
C124 C125 C126 118.4(12) . .
C121 C126 C125 123.4(12) . .
C212 C211 C216 120.0 . .
C212 C211 N21 116.0(14) . .
C216 C211 N21 123.8(14) . .
C213 C212 C211 120.0 . .
C214 C213 C212 120.0 . .
C215 C214 C213 120.0 . .
C215 C214 O211 125.5(14) . .
C213 C214 O211 114.5(14) . .
C214 C215 C216 120.0 . .
C215 C216 C211 120.0 . .
C214 O211 C217 116.8(19) . .
C2B2 C2B1 C2B6 120.0 . .
C2B2 C2B1 N21 122.6(15) . .
C2B6 C2B1 N21 117.4(15) . .
C2B1 C2B2 C2B3 120.0 . .
C2B2 C2B3 C2B4 120.0 . .
O2B1 C2B4 C2B3 113.5(15) . .
O2B1 C2B4 C2B5 126.4(15) . .
C2B3 C2B4 C2B5 120.0 . .
C2B6 C2B5 C2B4 120.0 . .
C2B5 C2B6 C2B1 120.0 . .
C2B4 O2B1 C2B7 117(2) . .
C222 C221 C226 117.0(12) . .
C222 C221 N22 120.1(11) . .
C226 C221 N22 122.8(11) . .
C221 C222 C223 121.5(12) . .
C222 C223 C224 120.4(12) . .
C225 C224 O221 125.2(11) . .
C225 C224 C223 119.2(12) . .
O221 C224 C223 115.5(11) . .
C224 C225 C226 118.9(12) . .
C225 C226 C221 122.9(12) . .
C322 C321 N32 121.2(14) . .
C322 C321 C326 115.6(15) . .
N32 C321 C326 123.1(15) . .
C321 C322 C323 122.2(15) . .
C324 C323 C322 119.6(16) . .
C325 C324 C323 120.9(17) . .
C325 C324 O321 112.9(16) . .
C323 C324 O321 126.2(17) . .
C324 C325 C326 119.0(17) . .
C325 C326 C321 122.6(17) . .
C426 C421 C422 118.9(13) . .
C426 C421 N42 120.3(12) . .
C422 C421 N42 120.8(13) . .
C423 C422 C421 121.2(15) . .
C422 C423 C424 118.6(14) . .
O421 C424 C423 123.8(13) . .
O421 C424 C425 115.3(12) . .
C423 C424 C425 121.0(13) . .
C426 C425 C424 117.7(14) . .
C425 C426 C421 122.5(13) . .
C512 C511 C516 117.4(12) . .
C512 C511 N51 121.0(11) . .
C516 C511 N51 121.6(11) . .
C513 C512 C511 121.2(14) . .
C512 C513 C514 122.1(14) . .
C513 C514 O511 116.4(12) . .
C513 C514 C515 118.2(13) . .
O511 C514 C515 125.3(12) . .
C516 C515 C514 119.5(13) . .
C515 C516 C511 121.5(13) . .
C522 C521 C526 116.9(15) . .
C522 C521 N52 123.4(13) . .
C526 C521 N52 119.7(13) . .
C521 C522 C523 120.3(17) . .
C524 C523 C522 122(2) . .
C523 C524 C525 120.4(19) . .
C523 C524 O521 145.8(19) . .
C525 C524 O521 93.8(18) . .
C523 C524 O52B 100.3(18) . .
C524 C525 C526 121.7(19) . .
C521 C526 C525 119.0(16) . .
C616 C611 C612 118.3(18) . .
C616 C611 N61 118.8(16) . .
C612 C611 N61 122.9(15) . .
C611 C612 C613 119.0(17) . .
C614 C613 C612 123.4(18) . .
C613 C614 C615 120(2) . .
C613 C614 O611 102.6(19) . .
C615 C614 O611 137(2) . .
C614 C615 C616 116(2) . .
C611 C616 C615 123(2) . .
C626 C621 C622 116.4(13) . .
C626 C621 N62 122.9(12) . .
C622 C621 N62 120.3(12) . .
C623 C622 C621 124.5(15) . .
C622 C623 C624 119.3(16) . .
C623 C624 O621 126.9(15) . .
C623 C624 C625 118.3(16) . .
O621 C624 C625 114.8(14) . .
C624 C625 C626 121.4(15) . .
C621 C626 C625 119.9(15) . .
N71B C711 C712 126.9(18) . .
N71B C711 C716 112.1(18) . .
C712 C711 C716 119.3(16) . .
C712 C711 N71 115.3(15) . .
C716 C711 N71 125.3(17) . .
C711 C712 C713 118.2(15) . .
C714 C713 C712 123.3(16) . .
C713 C714 C715 115.8(18) . .
C713 C714 O711 125.2(17) . .
C715 C714 O711 119.1(19) . .
C716 C715 C714 122(2) . .
C715 C716 C711 121(2) . .
C722 C721 C726 118.8(17) . .
C722 C721 N72B 130.0(18) . .
C726 C721 N72B 111.1(16) . .
C722 C721 N72 112.3(17) . .
C726 C721 N72 128.5(16) . .
C721 C722 C723 120(2) . .
C724 C723 C722 119(2) . .
C725 C724 C723 120.4(17) . .
C725 C724 O721 121.1(14) . .
C723 C724 O721 118.4(16) . .
C724 C725 C726 121.6(16) . .
C721 C726 C725 119.6(16) . .
N81 C811 C812 118.0(14) . .
N81 C811 C816 121.7(15) . .
C812 C811 C816 120.0 . .
C812 C811 N81B 117.8(11) . .
C816 C811 N81B 122.2(11) . .
C811 C812 C813 120.0 . .
C814 C813 C812 120.0 . .
C813 C814 C815 120.0 . .
C813 C814 O811 125.4(12) . .
C815 C814 O811 114.6(12) . .
C814 C815 C816 120.0 . .
C815 C816 C811 120.0 . .
N82 C821 C822 123(2) . .
N82 C821 C826 116(2) . .
C822 C821 C826 120.0 . .
C821 C822 C823 120.0 . .
C824 C823 C822 120.0 . .
C823 C824 C825 120.0 . .
C823 C824 O821 115(2) . .
C825 C824 O821 125(2) . .
C826 C825 C824 120.0 . .
C825 C826 C821 120.0 . .
C827 O821 C824 125(3) . .
C22B C21B C26B 120.0 . .
C22B C21B N82B 120.8(16) . .
C26B C21B N82B 119.1(16) . .
C21B C22B C23B 120.0 . .
C24B C23B C22B 120.0 . .
C23B C24B C25B 120.0 . .
C23B C24B O21B 121.9(17) . .
C25B C24B O21B 117.6(17) . .
C26B C25B C24B 120.0 . .
C25B C26B C21B 120.0 . .
C27B O21B C24B 129(2) . .
N31 C311 C312 121.6(15) . .
N31 C311 C316 118.4(15) . .
C312 C311 C316 120.0 . .
C311 C312 C313 120.0 . .
C312 C313 C314 120.0 . .
C315 C314 C313 120.0 . .
C315 C314 O311 123.4(14) . .
C313 C314 O311 116.2(14) . .
C316 C315 C314 120.0 . .
C315 C316 C311 120.0 . .
N41 C411 C412 117.5(16) . .
N41 C411 C416 122.5(15) . .
C412 C411 C416 120.0 . .
C411 C412 C413 120.0 . .
C412 C413 C414 120.0 . .
C413 C414 C415 120.0 . .
C413 C414 O411 124(2) . .
C415 C414 O411 116(2) . .
C416 C415 C414 120.0 . .
C415 C416 C411 120.0 . .
C414 O411 C417 116(3) . .
C12B C11B C16B 120.0 . .
C12B C11B N41 119.7(14) . .
C16B C11B N41 120.0(14) . .
C13B C12B C11B 120.0 . .
C14B C13B C12B 120.0 . .
C13B C14B C15B 120.0 . .
C13B C14B O41B 113.5(17) . .
C15B C14B O41B 126.1(17) . .
C14B C15B C16B 120.0 . .
C15B C16B C11B 120.0 . .
C14B O41B C17B 132.0(18) . .
N3 C1N3 C2N3 178.0(18) . .
C02 N10 C02 180(3) 2_775 .
C02 N10 C01 115.5(13) . .
C02 N10 C03 112.4(14) . .
C01 N10 C03 101.4(11) . .
C02 N10 C04 107.2(11) . .
C01 N10 C04 111.2(12) . .
C03 N10 C04 109.1(13) . .
N10 C01 C05 113.2(17) . .
N10 C02 C06 115.1(18) . .
N10 C03 C07 115.1(18) . .
N10 C04 C08 115.0(17) . .
C914 N9 C912 111.6(19) . .
C914 N9 C911 104(3) . .
C912 N9 C911 101(3) . .
C914 N9 C913 117(2) . .
C912 N9 C913 109(2) . .
C911 N9 C913 114.3(9) . .
N9 C911 C915 126(4) . .
N9 C912 C916 117(3) . .
N9 C913 C917 112(3) . .
N9 C914 C918 114(3) . .
F3 B1 F2 109.6(6) . .
F3 B1 F4 109.3(6) . .
F2 B1 F4 109.5(6) . .
F3 B1 F1 109.6(6) . .
F2 B1 F1 109.4(6) . .
F4 B1 F1 109.5(6) . .
F2B B1B F4B 109.4(6) . .
F2B B1B F3B 109.8(6) . .
F4B B1B F3B 109.2(6) . .
F2B B1B F1B 109.7(6) . .
F4B B1B F1B 109.6(6) . .
F3B B1B F1B 109.1(6) . .

loop_
_geom_bond_atom_site_label_1
_geom_bond_atom_site_label_2
_geom_bond_distance
_geom_bond_site_symmetry_2
Rh1 N12 2.024(9) .
Rh1 N11 2.036(10) .
Rh1 O12 2.053(7) .
Rh1 O11 2.084(7) 2_775
Rh1 O10 2.316(8) .
Rh1 Rh2 2.4169(16) .
Rh2 N21 2.020(9) .
Rh2 N22 2.030(9) .
Rh2 O21 2.070(8) 2_775
Rh2 O22 2.086(7) .
Rh3 N32 2.029(11) .
Rh3 N31 2.031(11) .
Rh3 O31 2.090(9) 2_775
Rh3 O32 2.094(8) .
Rh3 N3 2.164(10) .
Rh3 Rh4 2.4096(18) .
Rh4 N42 2.021(12) .
Rh4 O41 2.050(8) 2_775
Rh4 N41 2.053(11) .
Rh4 O42 2.087(8) .
Rh5 N51 2.022(10) .
Rh5 N52 2.031(10) .
Rh5 O52 2.054(8) .
Rh5 O51 2.060(8) 2_666
Rh5 N5 2.200(10) .
Rh5 Rh6 2.4275(19) .
Rh6 N61 2.012(11) .
Rh6 N62 2.017(10) .
Rh6 O62 2.072(8) .
Rh6 O61 2.073(8) 2_666
Rh7 N71 2.006(12) .
Rh7 N72 2.020(13) .
Rh7 O72 2.050(9) .
Rh7 O71 2.055(10) .
Rh7 Rh8 2.413(4) .
Rh8 N82 2.005(9) .
Rh8 N81 2.009(9) .
Rh8 O81 2.103(7) .
Rh8 O82 2.105(7) .
Rh8 O80 2.34(2) .
O71 C61 1.288(7) .
O72 C81 1.271(15) 2_666
O81 C61 1.287(7) .
O82 C81 1.280(15) 2_666
N71 C107 1.336(11) .
N71 C711 1.57(2) .
N72 C108 1.326(11) .
N72 C721 1.48(2) .
N81 C811 1.24(2) .
N81 C107 1.336(11) .
N82 C108 1.323(11) .
N82 C821 1.34(3) .
C61 C62 1.441(12) .
C81 O72 1.271(15) 2_666
C81 O82 1.280(15) 2_666
C81 C82 1.49(2) .
C95 C54 1.517(10) .
C95 C64 1.532(9) .
C62 C63 1.3900 .
C62 C67 1.3900 .
C63 C64 1.3900 .
C64 C65 1.3900 .
C65 O6 1.374(15) .
C65 C66 1.3900 .
C66 C67 1.3900 .
C66 C96 1.608(16) .
O6 C68 1.52(4) .
C68 C69 1.23(4) .
C69 C70 1.66(4) .
N5 C1N5 1.24(3) .
C1N5 C2N5 1.42(4) .
O8B Rh7B 2.198(14) .
O8B C88 12.25(2) .
C3N5 C4N5 1.43(4) .
Rh7B N71B 2.006(12) .
Rh7B N72B 2.020(13) .
Rh7B O72B 2.052(9) .
Rh7B O71B 2.056(10) .
Rh7B Rh8B 2.412(4) .
Rh8B N82B 2.006(9) .
Rh8B N81B 2.008(9) .
Rh8B O81B 2.104(7) .
Rh8B O82B 2.106(7) .
O71B C61B 1.286(7) .
O72B C81B 1.271(15) 2_666
O81B C61B 1.286(7) .
O82B C81B 1.281(15) 2_666
N71B C711 1.30(2) .
N71B C07B 1.336(11) .
N72B C08B 1.325(11) .
N72B C721 1.41(2) .
N81B C07B 1.337(11) .
N81B C811 1.65(2) .
N82B C08B 1.324(11) .
N82B C21B 1.45(3) .
C61B C62B 1.453(13) .
C81B O72B 1.271(15) 2_666
C81B O82B 1.281(15) 2_666
C81B C82 1.50(2) .
C95B C54 1.494(10) .
C95B C64B 1.499(10) .
C62B C63B 1.390(5) .
C62B C67B 1.391(5) .
C63B C64B 1.389(5) .
C64B C65B 1.391(5) .
C65B O6B 1.373(15) .
C65B C66B 1.391(5) .
C66B C67B 1.391(5) .
C66B C96 1.521(17) .
O6B C68B 1.41(4) .
C68B C69B 1.23(4) .
C69B C70B 1.65(4) .
O2 C15 1.386(14) .
O2 C18 1.448(18) .
O3 C35 1.385(13) .
O3 C38B 1.427(17) .
O3 C38 1.465(17) .
O4 C45 1.384(14) .
O4 C48 1.438(15) .
O5 C55 1.393(16) .
O5 C58 1.438(16) .
O7 C75 1.383(14) .
O7 C78B 1.438(17) .
O7 C78 1.446(17) .
O11 C1 1.285(14) .
O11 Rh1 2.084(7) 2_775
O12 C31 1.253(13) .
O21 C1 1.230(14) .
O21 Rh2 2.070(8) 2_775
O22 C31 1.264(13) .
O31 C41 1.253(14) .
O31 Rh3 2.090(9) 2_775
O32 C11 1.271(14) .
O41 C41 1.289(13) .
O41 Rh4 2.050(8) 2_775
O42 C11 1.253(13) .
O51 C51 1.259(16) .
O51 Rh5 2.060(8) 2_666
O52 C71 1.266(15) .
O61 C51 1.257(16) .
O61 Rh6 2.073(8) 2_666
O62 C71 1.268(15) .
O111 C117 1.35(3) .
O111 C114 1.406(14) .
O121 C124 1.374(15) .
O121 C127 1.403(19) .
O221 C224 1.370(14) .
O221 C227 1.438(16) .
O311 C37B 1.427(10) .
O311 C317 1.440(10) .
O311 C314 1.450(14) .
O321 C324 1.378(19) .
O321 C327 1.40(2) .
O421 C424 1.366(15) .
O421 C427 1.430(17) .
O511 C514 1.371(15) .
O511 C517 1.394(16) .
O521 C524 1.467(17) .
O521 C527 1.496(9) .
O611 C614 1.400(18) .
O611 C617 1.437(19) .
O52B C57B 1.421(18) .
O52B C524 1.490(16) .
O61B C6B 1.430(19) .
O61B C614 1.448(18) .
O621 C624 1.368(18) .
O621 C627 1.47(2) .
O711 C714 1.40(2) .
O711 C717 1.44(3) .
O721 C727 1.38(2) .
O721 C724 1.397(16) .
O811 C817 1.38(3) .
O811 C814 1.425(17) .
N3 C1N3 1.110(15) .
N11 C101 1.343(14) .
N11 C111 1.418(12) .
N12 C102 1.342(15) .
N12 C121 1.401(14) .
N21 C101 1.291(14) .
N21 C2B1 1.409(13) .
N21 C211 1.426(13) .
N22 C102 1.299(14) .
N22 C221 1.426(15) .
N31 C103 1.281(18) .
N31 C311 1.388(15) .
N32 C104 1.323(17) .
N32 C321 1.401(18) .
N41 C103 1.310(17) .
N41 C411 1.331(19) .
N41 C11B 1.527(18) .
N42 C104 1.302(17) .
N42 C421 1.402(16) .
N51 C105 1.334(16) .
N51 C511 1.403(15) .
N52 C106 1.304(15) .
N52 C521 1.427(16) .
N61 C105 1.301(16) .
N61 C611 1.428(17) .
N62 C106 1.320(16) .
N62 C621 1.415(15) .
C1 C2 1.519(16) .
C2 C3 1.384(16) .
C2 C7 1.404(16) .
C3 C4 1.388(15) .
C4 C5 1.395(17) .
C4 C94 1.511(16) .
C5 C6 1.369(16) .
C5 O1 1.395(13) .
C6 C7 1.400(16) .
C6 C91 1.510(17) .
O1 C8 1.477(18) .
O1 C8A 1.478(18) .
C8 C9 1.545(13) .
C9 C10 1.533(10) .
C8A C9A 1.542(13) .
C9A C10A 1.540(13) .
C91 C14 1.526(16) .
C11 C12 1.505(17) .
C12 C17 1.384(16) .
C12 C13 1.386(16) .
C13 C14 1.374(16) .
C14 C15 1.411(16) .
C15 C16 1.381(16) .
C16 C17 1.404(16) .
C16 C92 1.531(16) .
C18 C19 1.37(2) .
C19 C20 1.59(3) .
C92 C36 1.477(17) .
C93 C34 1.504(15) .
C93 C46 1.507(15) .
C31 C32 1.517(16) .
C32 C37 1.388(16) .
C32 C33 1.399(16) .
C33 C34 1.403(15) .
C34 C35 1.401(16) .
C35 C36 1.399(16) .
C36 C37 1.407(16) .
C38 C39 1.540(8) .
C39 C40 1.541(10) .
C38B C39B 1.545(12) .
C39B C40B 1.543(12) .
C94 C44 1.534(16) .
C41 C42 1.493(17) .
C42 C47 1.388(16) .
C42 C43 1.390(16) .
C43 C44 1.389(16) .
C44 C45 1.386(16) .
C45 C46 1.397(16) .
C46 C47 1.417(17) .
C48 C49 1.54(2) .
C49 C50 1.525(10) .
C51 C52 1.499(18) .
C52 C57 1.366(19) .
C52 C53 1.397(19) .
C53 C54 1.413(17) .
C54 C55 1.40(2) .
C55 C56 1.41(2) .
C56 C57 1.399(18) .
C56 C98 1.47(2) .
C58 C59B 1.517(10) .
C58 C59 1.525(10) .
C59 C60 1.510(10) .
C59B C60B 1.513(10) .
C96 C74 1.526(17) .
C97 C84 1.511(16) .
C97 C76 1.512(17) .
C71 C72 1.520(17) .
C72 C73 1.391(17) .
C72 C77 1.398(17) .
C73 C74 1.386(16) .
C74 C75 1.398(18) .
C75 C76 1.411(18) .
C76 C77 1.380(16) .
C78 C79 1.513(7) .
C79 C80 1.511(8) .
C78B C79B 1.502(10) .
C79B C80B 1.493(11) .
C98 C86 1.507(17) .
C82 C87 1.378(17) .
C82 C83 1.400(16) .
C83 C84 1.391(16) .
C84 C85 1.389(17) .
C85 O8 1.381(14) .
C85 C86 1.429(17) .
C86 C87 1.377(17) .
O8 C88 1.367(16) .
O8 C88B 1.450(19) .
C88 C89 1.513(9) .
C89 C90 1.527(9) .
C88B C89B 1.542(19) .
C89B C90B 1.51(2) .
C111 C112 1.3900 .
C111 C116 1.3900 .
C112 C113 1.3900 .
C113 C114 1.3900 .
C114 C115 1.3900 .
C115 C116 1.3900 .
C121 C122 1.334(16) .
C121 C126 1.384(16) .
C122 C123 1.414(17) .
C123 C124 1.379(18) .
C124 C125 1.359(18) .
C125 C126 1.394(18) .
C211 C212 1.3900 .
C211 C216 1.3900 .
C212 C213 1.3900 .
C213 C214 1.3900 .
C214 C215 1.3900 .
C214 O211 1.407(15) .
C215 C216 1.3900 .
O211 C217 1.429(18) .
C2B1 C2B2 1.3900 .
C2B1 C2B6 1.3900 .
C2B2 C2B3 1.3900 .
C2B3 C2B4 1.3900 .
C2B4 O2B1 1.384(15) .
C2B4 C2B5 1.3900 .
C2B5 C2B6 1.3900 .
O2B1 C2B7 1.426(18) .
C221 C222 1.369(16) .
C221 C226 1.401(16) .
C222 C223 1.381(17) .
C223 C224 1.412(17) .
C224 C225 1.369(16) .
C225 C226 1.386(17) .
C321 C322 1.38(2) .
C321 C326 1.41(2) .
C322 C323 1.394(19) .
C323 C324 1.37(2) .
C324 C325 1.36(2) .
C325 C326 1.39(2) .
C421 C426 1.374(18) .
C421 C422 1.390(18) .
C422 C423 1.382(19) .
C423 C424 1.394(19) .
C424 C425 1.411(18) .
C425 C426 1.372(17) .
C511 C512 1.377(17) .
C511 C516 1.394(17) .
C512 C513 1.348(18) .
C513 C514 1.367(17) .
C514 C515 1.395(17) .
C515 C516 1.372(18) .
C521 C522 1.362(19) .
C521 C526 1.381(19) .
C522 C523 1.43(2) .
C523 C524 1.29(2) .
C524 C525 1.30(2) .
C525 C526 1.44(2) .
C611 C616 1.34(2) .
C611 C612 1.37(2) .
C612 C613 1.40(2) .
C613 C614 1.30(2) .
C614 C615 1.39(3) .
C615 C616 1.45(3) .
C621 C626 1.373(18) .
C621 C622 1.380(18) .
C622 C623 1.352(19) .
C623 C624 1.37(2) .
C624 C625 1.38(2) .
C625 C626 1.398(19) .
C711 C712 1.362(19) .
C711 C716 1.38(2) .
C712 C713 1.383(19) .
C713 C714 1.38(2) .
C714 C715 1.39(2) .
C715 C716 1.33(2) .
C721 C722 1.35(2) .
C721 C726 1.37(2) .
C722 C723 1.43(3) .
C723 C724 1.35(2) .
C724 C725 1.319(19) .
C725 C726 1.41(2) .
C811 C812 1.3900 .
C811 C816 1.3900 .
C812 C813 1.3900 .
C813 C814 1.3900 .
C814 C815 1.3900 .
C815 C816 1.3900 .
C821 C822 1.3900 .
C821 C826 1.3900 .
C822 C823 1.3900 .
C823 C824 1.3900 .
C824 C825 1.3900 .
C824 O821 1.52(4) .
C825 C826 1.3900 .
O821 C827 1.427(7) .
C21B C22B 1.3900 .
C21B C26B 1.3900 .
C22B C23B 1.3900 .
C23B C24B 1.3900 .
C24B C25B 1.3900 .
C24B O21B 1.47(2) .
C25B C26B 1.3900 .
O21B C27B 1.427(7) .
C311 C312 1.3900 .
C311 C316 1.3900 .
C312 C313 1.3900 .
C313 C314 1.3900 .
C314 C315 1.3900 .
C315 C316 1.3900 .
C411 C412 1.3900 .
C411 C416 1.3900 .
C412 C413 1.3900 .
C413 C414 1.3900 .
C414 C415 1.3900 .
C414 O411 1.407(17) .
C415 C416 1.3900 .
O411 C417 1.44(2) .
C11B C12B 1.3900 .
C11B C16B 1.3900 .
C12B C13B 1.3900 .
C13B C14B 1.3900 .
C14B C15B 1.3900 .
C14B O41B 1.434(17) .
C15B C16B 1.3900 .
O41B C17B 1.434(9) .
C1N3 C2N3 1.525(9) .
N10 C02 1.511(10) .
N10 C01 1.513(10) .
N10 C03 1.516(10) .
N10 C04 1.522(10) .
C01 C05 1.552(10) .
C02 C06 1.555(10) .
C03 C07 1.550(10) .
C04 C08 1.555(10) .
N9 C914 1.508(10) .
N9 C912 1.513(10) .
N9 C911 1.535(10) .
N9 C913 1.537(10) .
C911 C915 1.551(5) .
C912 C916 1.550(5) .
C913 C917 1.550(5) .
C914 C918 1.551(10) .
B1 F3 1.387(10) .
B1 F2 1.388(10) .
B1 F4 1.390(10) .
B1 F1 1.390(10) .
B1B F2B 1.386(10) .
B1B F4B 1.387(10) .
B1B F3B 1.388(10) .
B1B F1B 1.389(10) .
